data_4120545
loop_
_publ_author_name
'Pochorovski, Igor'
'Knehans, Tim'
'Nettels, Daniel'
'M\"uller, Astrid M'
'Schweizer, W. Bernd'
'Caflisch, Amedeo'
'Schuler, Benjamin'
'Diederich, Fran\,cois'

_publ_section_title
;
 Experimental and Computational Study of BODIPY Dye-Labeled Cavitand
 Dynamics.
;
_journal_issue 6
_journal_name_full 'Journal of the American Chemical Society'
_journal_page_first 2441
_journal_page_last 2449
_journal_paper_doi 10.1021/ja4104292
_journal_volume 136
_journal_year 2014
_chemical_formula_moiety 'C100 H88 I2 N6 O16, 15(C H Cl3)'
_chemical_formula_sum 'C115 H103 Cl45 I2 N6 O16'
_chemical_formula_weight 3674.08
_chemical_name_systematic
; 
 ? 
;
_space_group_IT_number 14
_symmetry_cell_setting monoclinic
_symmetry_space_group_name_Hall '-P 2yn'
_symmetry_space_group_name_H-M 'P 1 21/n 1'
_atom_sites_solution_hydrogens geom
_atom_sites_solution_primary direct
_atom_sites_solution_secondary difmap
_audit_creation_method SHELXL-97
_cell_angle_alpha 90.00
_cell_angle_beta 106.309(4)
_cell_angle_gamma 90.00
_cell_formula_units_Z 8
_cell_length_a 27.741(2)
_cell_length_b 29.059(3)
_cell_length_c 38.382(3)
_cell_measurement_reflns_used 9104
_cell_measurement_temperature 293(2)
_cell_measurement_theta_max 26.97
_cell_measurement_theta_min 2.21
_cell_volume 29696(4)
_computing_cell_refinement 'Bruker SAINT'
_computing_data_collection 'Bruker APEX2'
_computing_data_reduction 'Bruker SAINT'
_computing_molecular_graphics 'Bruker SHELXTL'
_computing_publication_material 'Bruker SHELXTL'
_computing_structure_refinement 'SHELXL-97 (Sheldrick, 2008)'
_computing_structure_solution 'SHELXS-97 (Sheldrick, 2008)'
_diffrn_ambient_temperature 100(1)
_diffrn_measured_fraction_theta_full 0.989
_diffrn_measured_fraction_theta_max 0.989
_diffrn_measurement_device_type 'Bruker APEX-II CCD'
_diffrn_measurement_method '\f and \w scans'
_diffrn_radiation_monochromator graphite
_diffrn_radiation_source 'fine-focus sealed tube'
_diffrn_radiation_type MoK\a
_diffrn_radiation_wavelength 0.71073
_diffrn_reflns_av_R_equivalents 0.0789
_diffrn_reflns_av_sigmaI/netI 0.1135
_diffrn_reflns_limit_h_max 36
_diffrn_reflns_limit_h_min -35
_diffrn_reflns_limit_k_max 27
_diffrn_reflns_limit_k_min -37
_diffrn_reflns_limit_l_max 49
_diffrn_reflns_limit_l_min -49
_diffrn_reflns_number 239167
_diffrn_reflns_theta_full 27.55
_diffrn_reflns_theta_max 27.55
_diffrn_reflns_theta_min 1.11
_exptl_absorpt_coefficient_mu 1.293
_exptl_absorpt_correction_type none
_exptl_crystal_colour yellow
_exptl_crystal_density_diffrn 1.644
_exptl_crystal_density_meas 0
_exptl_crystal_density_method 'not measured'
_exptl_crystal_F_000 14672
_refine_diff_density_max 8.089
_refine_diff_density_min -5.517
_refine_diff_density_rms 0.419
_refine_ls_extinction_method none
_refine_ls_goodness_of_fit_ref 3.173
_refine_ls_hydrogen_treatment mixed
_refine_ls_matrix_type full
_refine_ls_number_parameters 2049
_refine_ls_number_reflns 67783
_refine_ls_number_restraints 24
_refine_ls_restrained_S_all 3.177
_refine_ls_R_factor_all 0.3280
_refine_ls_R_factor_gt 0.2248
_refine_ls_shift/su_max 0.006
_refine_ls_shift/su_mean 0.000
_refine_ls_structure_factor_coef Fsqd
_refine_ls_weighting_details 'calc w=1/[\s^2^(Fo^2^)+(0.1000P)^2^+0.0000P] where P=(Fo^2^+2Fc^2^)/3'
_refine_ls_weighting_scheme calc
_refine_ls_wR_factor_gt 0.5452
_refine_ls_wR_factor_ref 0.5843
_reflns_number_gt 33738
_reflns_number_total 67783
_reflns_threshold_expression >2sigma(I)
_cod_data_source_file ja4104292_si_001.cif
_cod_data_source_block mo_d300811_0m
_cod_depositor_comments
;
The following automatic conversions were performed:

'_symmetry_cell_setting' value 'Monoclinic' changed to 'monoclinic'
according to
/usr/data/users/saulius/automatic-downloads/current/ACS/lib/dictionaries/cif_core.dic
dictionary named 'cif_core.dic' version 2.4.2 from 2011-04-26.

Automatic conversion script
Id: cif_fix_values 2281 2013-09-26 08:29:07Z andrius 
;
_cod_original_cell_volume 29695(4)
_cod_original_sg_symbol_H-M P2(1)/n
_cod_database_code 4120545

loop_
_symmetry_equiv_pos_as_xyz
'x, y, z'
'-x+1/2, y+1/2, -z+1/2'
'-x, -y, -z'
'x-1/2, -y-1/2, z-1/2'

loop_
_atom_site_label
_atom_site_type_symbol
_atom_site_fract_x
_atom_site_fract_y
_atom_site_fract_z
_atom_site_U_iso_or_equiv
_atom_site_adp_type
_atom_site_occupancy
_atom_site_symmetry_multiplicity
_atom_site_calc_flag
_atom_site_refinement_flags
_atom_site_disorder_assembly
_atom_site_disorder_group
I75 I 0.12668(6) 0.60847(6) 1.04047(3) 0.0403(4) Uani 1 1 d . . .
I121 I 0.47475(6) 0.62862(6) 0.42831(4) 0.0428(4) Uani 1 1 d . . .
O3 O 0.0466(4) 0.6913(5) 0.8566(3) 0.027(3) Uani 1 1 d . . .
O7 O 0.0999(4) 0.7623(5) 0.7487(3) 0.037(4) Uani 1 1 d . . .
O11 O 0.1008(4) 0.7893(4) 0.6282(3) 0.016(3) Uiso 1 1 d . . .
O14 O 0.0503(4) 0.7749(4) 0.5616(3) 0.021(3) Uiso 1 1 d . . .
O22 O 0.2289(5) 0.6968(4) 0.6039(3) 0.025(3) Uiso 1 1 d . . .
O24 O 0.1988(4) 0.7451(4) 0.6555(3) 0.016(2) Uiso 1 1 d . . .
O28 O 0.3772(4) 0.7450(4) 0.6975(3) 0.013(2) Uiso 1 1 d . . .
O33 O 0.3761(5) 0.6697(5) 0.5709(4) 0.038(4) Uani 1 1 d . . .
O36 O 0.5423(4) 0.7106(5) 0.6131(3) 0.028(3) Uani 1 1 d . . .
O40 O 0.4783(4) 0.7808(4) 0.7162(3) 0.016(2) Uiso 1 1 d . . .
O44 O 0.4751(4) 0.7959(4) 0.8380(3) 0.018(3) Uani 1 1 d . . .
O47 O 0.5233(4) 0.7846(6) 0.9050(3) 0.040(4) Uani 1 1 d . . .
O55 O 0.3518(4) 0.6935(5) 0.8586(3) 0.029(3) Uani 1 1 d . . .
O57 O 0.3811(4) 0.7463(4) 0.8089(3) 0.014(3) Uani 1 1 d . . .
O61 O 0.2022(4) 0.7356(4) 0.7669(3) 0.020(3) Uiso 1 1 d . . .
O66 O 0.2140(4) 0.6583(4) 0.8946(3) 0.024(3) Uiso 1 1 d . . .
N1 N 0.1303(5) 0.6722(5) 0.8852(4) 0.019(3) Uiso 1 1 d . . .
N5 N 0.0909(5) 0.7252(6) 0.7969(4) 0.025(4) Uani 1 1 d . . .
N30 N 0.3889(5) 0.7162(5) 0.6443(4) 0.020(3) Uani 1 1 d . . .
N34 N 0.4593(6) 0.6871(6) 0.5825(4) 0.032(4) Uani 1 1 d . . .
N38 N 0.4900(5) 0.7437(5) 0.6677(3) 0.016(3) Uiso 1 1 d . . .
N63 N 0.1958(5) 0.7044(5) 0.8200(4) 0.022(3) Uani 1 1 d . . .
C2 C 0.0890(6) 0.6895(6) 0.8562(5) 0.021(4) Uiso 1 1 d . . .
C4 C 0.1130(7) 0.7039(7) 0.8277(5) 0.023(4) Uiso 1 1 d . . .
C6 C 0.1215(7) 0.7377(7) 0.7780(5) 0.025(4) Uiso 1 1 d . . .
C8 C 0.1249(8) 0.7854(8) 0.7258(5) 0.035(5) Uiso 1 1 d . . .
C9 C 0.1027(7) 0.7760(7) 0.6899(5) 0.030(5) Uiso 1 1 d . . .
H9 H 0.0707 0.7546 0.6813 0.036 Uiso 1 1 calc R . .
C10 C 0.1252(6) 0.7968(7) 0.6646(5) 0.022(4) Uiso 1 1 d . . .
C12 C 0.1218(6) 0.7594(6) 0.6099(4) 0.015(3) Uiso 1 1 d . . .
C13 C 0.0885(7) 0.7530(7) 0.5730(5) 0.024(4) Uiso 1 1 d . . .
C15 C 0.1049(7) 0.7185(7) 0.5494(5) 0.030(5) Uiso 1 1 d . . .
C16 C 0.0694(8) 0.7040(7) 0.5156(5) 0.034(5) Uiso 1 1 d . . .
H16 H 0.0322 0.7170 0.5087 0.041 Uiso 1 1 calc R . .
C17 C 0.0825(8) 0.6748(8) 0.4930(6) 0.044(6) Uiso 1 1 d . . .
H17 H 0.0563 0.6656 0.4681 0.052 Uiso 1 1 calc R . .
C18 C 0.1335(8) 0.6555(8) 0.5027(6) 0.038(5) Uiso 1 1 d . . .
H18 H 0.1463 0.6321 0.4860 0.045 Uiso 1 1 calc R . .
C19 C 0.1636(7) 0.6711(7) 0.5364(5) 0.030(5) Uiso 1 1 d . . .
H19 H 0.2012 0.6592 0.5448 0.036 Uiso 1 1 calc R . .
C20 C 0.1491(6) 0.7000(6) 0.5590(4) 0.017(4) Uiso 1 1 d . . .
C21 C 0.1879(6) 0.7124(6) 0.5945(4) 0.017(4) Uiso 1 1 d . . .
C23 C 0.1677(6) 0.7410(6) 0.6196(4) 0.020(4) Uiso 1 1 d . . .
C25 C 0.2435(6) 0.7713(6) 0.6621(5) 0.022(4) Uiso 1 1 d . . .
C26 C 0.2887(6) 0.7454(6) 0.6747(4) 0.017(4) Uiso 1 1 d . . .
H26 H 0.2877 0.7092 0.6778 0.020 Uiso 1 1 calc R . .
C27 C 0.3322(6) 0.7680(6) 0.6824(4) 0.011(3) Uiso 1 1 d . . .
C29 C 0.4088(6) 0.7382(6) 0.6756(4) 0.017(4) Uiso 1 1 d . . .
C31 C 0.4204(7) 0.7078(7) 0.6260(5) 0.025(4) Uiso 1 1 d . . .
C32 C 0.4130(7) 0.6851(7) 0.5890(5) 0.029(5) Uiso 1 1 d . . .
C35 C 0.4971(6) 0.7072(6) 0.6108(4) 0.014(3) Uiso 1 1 d . . .
C37 C 0.4712(6) 0.7212(6) 0.6385(4) 0.020(4) Uiso 1 1 d . . .
C39 C 0.4571(6) 0.7549(6) 0.6870(4) 0.011(3) Uiso 1 1 d . . .
C41 C 0.4527(6) 0.7992(6) 0.7405(4) 0.016(4) Uiso 1 1 d . . .
C42 C 0.4744(6) 0.7903(6) 0.7762(4) 0.013(3) Uiso 1 1 d . . .
H42 H 0.5082 0.7712 0.7844 0.016 Uiso 1 1 calc R . .
C43 C 0.4522(6) 0.8059(6) 0.8012(4) 0.015(4) Uiso 1 1 d . . .
C45 C 0.4544(6) 0.7651(6) 0.8578(4) 0.010(3) Uiso 1 1 d . . .
C46 C 0.4874(6) 0.7598(6) 0.8946(4) 0.020(4) Uiso 1 1 d . . .
C48 C 0.4731(6) 0.7248(6) 0.9166(4) 0.013(3) Uiso 1 1 d . . .
C49 C 0.5052(6) 0.7141(6) 0.9515(4) 0.019(4) Uiso 1 1 d . . .
H49 H 0.5407 0.7304 0.9609 0.023 Uiso 1 1 calc R . .
C50 C 0.4905(7) 0.6825(7) 0.9730(5) 0.025(4) Uiso 1 1 d . . .
H50 H 0.5139 0.6762 0.9996 0.030 Uiso 1 1 calc R . .
C51 C 0.4458(8) 0.6590(8) 0.9608(6) 0.037(5) Uiso 1 1 d . . .
H51 H 0.4364 0.6328 0.9771 0.045 Uiso 1 1 calc R . .
C52 C 0.4133(7) 0.6696(7) 0.9274(5) 0.023(4) Uiso 1 1 d . . .
H52 H 0.3777 0.6534 0.9190 0.028 Uiso 1 1 calc R . .
C53 C 0.4267(6) 0.7013(6) 0.9044(4) 0.013(3) Uiso 1 1 d . . .
C54 C 0.3932(6) 0.7103(5) 0.8690(4) 0.009(3) Uiso 1 1 d . . .
C56 C 0.4113(6) 0.7424(6) 0.8444(4) 0.012(3) Uiso 1 1 d . . .
C58 C 0.3350(6) 0.7681(6) 0.8034(4) 0.015(4) Uiso 1 1 d . . .
C59 C 0.2925(6) 0.7405(6) 0.7905(4) 0.014(3) Uiso 1 1 d . . .
H59 H 0.2955 0.7046 0.7867 0.017 Uiso 1 1 calc R . .
C60 C 0.2478(6) 0.7615(6) 0.7832(4) 0.018(4) Uiso 1 1 d . . .
C62 C 0.1734(6) 0.7250(6) 0.7889(4) 0.017(4) Uiso 1 1 d . . .
C64 C 0.1636(6) 0.6943(6) 0.8399(4) 0.020(4) Uiso 1 1 d . . .
C65 C 0.1735(6) 0.6730(6) 0.8763(4) 0.020(4) Uiso 1 1 d . . .
C67 C 0.1275(6) 0.6594(6) 0.9192(5) 0.020(4) Uiso 1 1 d . . .
C68 C 0.1047(7) 0.6168(6) 0.9249(5) 0.022(4) Uiso 1 1 d . . .
C69 C 0.0814(7) 0.5864(7) 0.8916(5) 0.033(5) Uiso 1 1 d . . .
H69A H 0.0540 0.6061 0.8716 0.050 Uiso 1 1 calc R . .
H69B H 0.0633 0.5571 0.8998 0.050 Uiso 1 1 calc R . .
H69C H 0.1106 0.5747 0.8801 0.050 Uiso 1 1 calc R . .
C70 C 0.1045(7) 0.6029(7) 0.9591(5) 0.023(4) Uiso 1 1 d . . .
H70 H 0.0898 0.5703 0.9630 0.028 Uiso 1 1 calc R . .
C71 C 0.1236(6) 0.6316(6) 0.9883(4) 0.018(4) Uiso 1 1 d . . .
C72 C 0.1441(7) 0.6741(7) 0.9862(5) 0.025(4) Uiso 1 1 d . . .
H72 H 0.1585 0.6952 1.0093 0.030 Uiso 1 1 calc R . .
C73 C 0.1449(6) 0.6883(6) 0.9493(4) 0.019(4) Uiso 1 1 d . . .
C74 C 0.1681(7) 0.7345(6) 0.9453(5) 0.023(4) Uiso 1 1 d . . .
H74A H 0.1971 0.7299 0.9318 0.035 Uiso 1 1 calc R . .
H74B H 0.1843 0.7493 0.9718 0.035 Uiso 1 1 calc R . .
H74C H 0.1395 0.7572 0.9294 0.035 Uiso 1 1 calc R . .
C76 C 0.1636(7) 0.8168(7) 0.7389(5) 0.023(4) Uiso 1 1 d . . .
C77 C 0.1825(6) 0.8370(6) 0.7115(4) 0.016(4) Uiso 1 1 d . . .
H77 H 0.2133 0.8599 0.7201 0.019 Uiso 1 1 calc R . .
C78 C 0.1645(6) 0.8294(6) 0.6754(4) 0.012(3) Uiso 1 1 d . . .
C79 C 0.1986(6) 0.8964(6) 0.6491(4) 0.016(4) Uiso 1 1 d . . .
H79A H 0.2177 0.9074 0.6763 0.019 Uiso 1 1 calc R . .
H79B H 0.2216 0.9062 0.6317 0.019 Uiso 1 1 calc R . .
C80 C 0.1483(6) 0.9214(6) 0.6364(5) 0.021(4) Uiso 1 1 d . . .
H80A H 0.1231 0.9018 0.6149 0.025 Uiso 1 1 calc R . .
H80B H 0.1317 0.9237 0.6586 0.025 Uiso 1 1 calc R . .
C81 C 0.1545(6) 0.9691(6) 0.6227(4) 0.019(4) Uiso 1 1 d . . .
H81A H 0.1699 0.9664 0.6000 0.023 Uiso 1 1 calc R . .
H81B H 0.1811 0.9879 0.6439 0.023 Uiso 1 1 calc R . .
C82 C 0.1047(7) 0.9970(8) 0.6108(5) 0.034(5) Uiso 1 1 d . . .
H82A H 0.1107 1.0277 0.5967 0.040 Uiso 1 1 calc R . .
H82B H 0.0764 0.9765 0.5922 0.040 Uiso 1 1 calc R . .
C83 C 0.0863(8) 1.0104(8) 0.6423(5) 0.036(5) Uiso 1 1 d . . .
H83A H 0.1148 1.0303 0.6614 0.043 Uiso 1 1 calc R . .
H83B H 0.0789 0.9799 0.6561 0.043 Uiso 1 1 calc R . .
C84 C 0.0369(9) 1.0397(9) 0.6289(7) 0.052(6) Uiso 1 1 d . . .
H84A H 0.0089 1.0202 0.6092 0.078 Uiso 1 1 d R . .
H84B H 0.0449 1.0711 0.6165 0.078 Uiso 1 1 d R . .
H84C H 0.0229 1.0480 0.6517 0.078 Uiso 1 1 d R . .
C85 C 0.2885(6) 0.8405(6) 0.6650(4) 0.012(3) Uiso 1 1 d . . .
H85 H 0.2883 0.8763 0.6599 0.014 Uiso 1 1 calc R . .
C86 C 0.3358(6) 0.8166(6) 0.6785(4) 0.011(3) Uiso 1 1 d . . .
C87 C 0.3845(6) 0.8405(6) 0.6886(4) 0.021(4) Uiso 1 1 d . . .
H87 H 0.4068 0.8250 0.6727 0.025 Uiso 1 1 calc R . .
C88 C 0.3860(6) 0.8928(6) 0.6825(4) 0.019(4) Uiso 1 1 d . . .
H88A H 0.3647 0.9003 0.6549 0.023 Uiso 1 1 calc R . .
H88B H 0.3676 0.9098 0.7003 0.023 Uiso 1 1 calc R . .
C89 C 0.4360(8) 0.9117(8) 0.6888(6) 0.040(5) Uiso 1 1 d . . .
H89A H 0.4553 0.8933 0.6723 0.048 Uiso 1 1 calc R . .
H89B H 0.4566 0.9063 0.7169 0.048 Uiso 1 1 calc R . .
C90 C 0.4366(9) 0.9633(8) 0.6802(6) 0.046(6) Uiso 1 1 d . . .
H90A H 0.4735 0.9722 0.6781 0.055 Uiso 1 1 calc R . .
H90B H 0.4102 0.9695 0.6540 0.055 Uiso 1 1 calc R . .
C91 C 0.4239(9) 0.9949(9) 0.7077(6) 0.049(6) Uiso 1 1 d . . .
H91A H 0.4517 0.9906 0.7336 0.059 Uiso 1 1 calc R . .
H91B H 0.3879 0.9851 0.7110 0.059 Uiso 1 1 calc R . .
C92 C 0.4220(9) 1.0460(9) 0.6966(6) 0.050(6) Uiso 1 1 d . . .
H92A H 0.4563 1.0544 0.6898 0.060 Uiso 1 1 calc R . .
H92B H 0.3912 1.0509 0.6724 0.060 Uiso 1 1 calc R . .
C93 C 0.4158(10) 1.0797(10) 0.7260(7) 0.064(8) Uiso 1 1 d . . .
H93A H 0.3801 1.0971 0.7166 0.097 Uiso 1 1 calc R . .
H93B H 0.4458 1.1047 0.7315 0.097 Uiso 1 1 calc R . .
H93C H 0.4172 1.0609 0.7505 0.097 Uiso 1 1 calc R . .
C94 C 0.4107(6) 0.8285(6) 0.7286(4) 0.011(3) Uiso 1 1 d . . .
C95 C 0.3901(6) 0.8444(6) 0.7549(4) 0.014(3) Uiso 1 1 d . . .
H95 H 0.3588 0.8668 0.7467 0.017 Uiso 1 1 calc R . .
C96 C 0.4074(6) 0.8334(6) 0.7919(4) 0.017(4) Uiso 1 1 d . . .
C97 C 0.4162(7) 0.9253(7) 0.8292(5) 0.026(4) Uiso 1 1 d . . .
H97A H 0.4413 0.9118 0.8539 0.031 Uiso 1 1 calc R . .
H97B H 0.4347 0.9226 0.8080 0.031 Uiso 1 1 calc R . .
C98 C 0.4054(9) 0.9742(9) 0.8345(7) 0.052(6) Uiso 1 1 d . A .
H98A H 0.3851 0.9761 0.8547 0.062 Uiso 1 1 calc R . .
H98B H 0.3810 0.9873 0.8094 0.062 Uiso 1 1 calc R . .
C99 C 0.4541(14) 1.0077(13) 0.8471(10) 0.107(12) Uiso 1 1 d . . .
H99C H 0.4638 1.0117 0.8762 0.128 Uiso 0.39(4) 1 calc PR A 2
H99D H 0.4853 0.9911 0.8406 0.128 Uiso 0.39(4) 1 calc PR A 2
H99A H 0.4453 1.0387 0.8595 0.128 Uiso 0.61(4) 1 calc PR A 1
H99B H 0.4851 0.9904 0.8659 0.128 Uiso 0.61(4) 1 calc PR A 1
C100 C 0.4469(17) 1.0561(17) 0.8294(12) 0.021(13) Uiso 0.39(4) 1 d P A 2
H10A H 0.4380 1.0822 0.8466 0.026 Uiso 0.39(4) 1 calc PR A 2
H10B H 0.4198 1.0566 0.8029 0.026 Uiso 0.39(4) 1 calc PR A 2
C101 C 0.5077(12) 1.0590(12) 0.8273(9) 0.102(12) Uiso 1 1 d . . .
H10F H 0.5081 1.0594 0.8024 0.154 Uiso 0.39(4) 1 calc PR A 2
H10G H 0.5259 1.0326 0.8393 0.154 Uiso 0.39(4) 1 calc PR A 2
H10H H 0.5231 1.0865 0.8392 0.154 Uiso 0.39(4) 1 calc PR A 2
H10C H 0.5119 1.0726 0.8056 0.154 Uiso 0.61(4) 1 calc PR A 1
H10D H 0.5391 1.0464 0.8414 0.154 Uiso 0.61(4) 1 calc PR A 1
H10E H 0.4967 1.0820 0.8413 0.154 Uiso 0.61(4) 1 calc PR A 1
C102 C 0.3783(6) 0.8445(6) 0.8182(4) 0.011(3) Uiso 1 1 d . . .
H102 H 0.4009 0.8347 0.8450 0.014 Uiso 1 1 calc R . .
C103 C 0.3313(6) 0.8143(6) 0.8085(4) 0.014(3) Uiso 1 1 d . . .
C104 C 0.2829(6) 0.8338(6) 0.8013(4) 0.014(3) Uiso 1 1 d . . .
H104 H 0.2791 0.8694 0.8062 0.017 Uiso 1 1 calc R . .
C105 C 0.2410(7) 0.8078(7) 0.7881(5) 0.025(4) Uiso 1 1 d . . .
C106 C 0.1866(7) 0.8277(7) 0.7779(5) 0.024(4) Uiso 1 1 d . . .
H106 H 0.1661 0.8082 0.7930 0.029 Uiso 1 1 calc R . .
C107 C 0.1836(7) 0.8764(7) 0.7878(5) 0.025(4) Uiso 1 1 d . . .
H10I H 0.2058 0.8970 0.7747 0.030 Uiso 1 1 calc R . .
H10J H 0.1990 0.8803 0.8168 0.030 Uiso 1 1 calc R . .
C108 C 0.1281(8) 0.8939(7) 0.7762(5) 0.038(5) Uiso 1 1 d . . .
H10K H 0.1140 0.8915 0.7470 0.045 Uiso 1 1 calc R . .
H10L H 0.1058 0.8711 0.7876 0.045 Uiso 1 1 calc R . .
C109 C 0.1205(7) 0.9418(7) 0.7871(5) 0.035(5) Uiso 1 1 d . . .
H10M H 0.1466 0.9639 0.7789 0.042 Uiso 1 1 calc R . .
H10N H 0.1298 0.9430 0.8164 0.042 Uiso 1 1 calc R . .
C110 C 0.0687(8) 0.9608(8) 0.7719(6) 0.040(5) Uiso 1 1 d . . .
H11A H 0.0574 0.9561 0.7429 0.048 Uiso 1 1 calc R . .
H11B H 0.0430 0.9415 0.7828 0.048 Uiso 1 1 calc R . .
C111 C 0.0644(9) 1.0097(9) 0.7799(7) 0.052(6) Uiso 1 1 d . . .
H11C H 0.0774 1.0143 0.8090 0.063 Uiso 1 1 calc R . .
H11D H 0.0251 1.0189 0.7714 0.063 Uiso 1 1 calc R . .
C112 C 0.0921(12) 1.0420(11) 0.7629(8) 0.089(10) Uiso 1 1 d . . .
H11E H 0.0876 1.0319 0.7351 0.133 Uiso 1 1 calc R . .
H11F H 0.1315 1.0415 0.7777 0.133 Uiso 1 1 calc R . .
H11G H 0.0775 1.0764 0.7635 0.133 Uiso 1 1 calc R . .
C113 C 0.4669(8) 0.6754(7) 0.5475(5) 0.031(5) Uani 1 1 d . . .
C114 C 0.4965(7) 0.6364(7) 0.5444(4) 0.030(5) Uani 1 1 d . . .
C115 C 0.5247(8) 0.6092(9) 0.5772(5) 0.043(6) Uani 1 1 d . . .
H11H H 0.5531 0.6307 0.5948 0.065 Uiso 1 1 calc R . .
H11I H 0.5424 0.5799 0.5686 0.065 Uiso 1 1 calc R . .
H11J H 0.4989 0.5975 0.5918 0.065 Uiso 1 1 calc R . .
C116 C 0.4989(7) 0.6258(8) 0.5098(5) 0.029(5) Uani 1 1 d . . .
H116 H 0.5217 0.5980 0.5061 0.035 Uiso 1 1 calc R . .
C117 C 0.4740(10) 0.6491(9) 0.4820(8) 0.061(8) Uani 1 1 d . . .
C118 C 0.4481(7) 0.6896(7) 0.4836(5) 0.031(5) Uani 1 1 d . . .
H118 H 0.4319 0.7094 0.4601 0.038 Uiso 1 1 calc R . .
C119 C 0.4445(6) 0.7031(7) 0.5182(4) 0.023(4) Uani 1 1 d . . .
C120 C 0.4193(8) 0.7456(9) 0.5219(6) 0.046(6) Uani 1 1 d . . .
H12A H 0.3841 0.7380 0.5274 0.069 Uiso 1 1 calc R . .
H12B H 0.4123 0.7652 0.4970 0.069 Uiso 1 1 calc R . .
H12C H 0.4427 0.7655 0.5440 0.069 Uiso 1 1 calc R . .
C122 C 0.1935(6) 0.8427(6) 0.6487(4) 0.016(4) Uiso 1 1 d . . .
H122 H 0.1719 0.8322 0.6218 0.019 Uiso 1 1 calc R . .
C146 C 0.2425(5) 0.8163(5) 0.6587(4) 0.006(3) Uiso 1 1 d . . .
C254 C 0.3674(6) 0.8966(6) 0.8188(5) 0.021(4) Uiso 1 1 d . . .
H25A H 0.3446 0.9071 0.7923 0.026 Uiso 1 1 calc R . .
H25B H 0.3464 0.9032 0.8381 0.026 Uiso 1 1 calc R . .
C400 C 0.4645(15) 1.0169(15) 0.8163(11) 0.054(13) Uiso 0.61(4) 1 d P A 1
H40A H 0.4314 1.0284 0.7958 0.065 Uiso 0.61(4) 1 calc PR A 1
H40B H 0.4795 0.9869 0.8063 0.065 Uiso 0.61(4) 1 calc PR A 1
I373 I 0.45116(7) 0.89088(7) -0.07038(4) 0.0654(6) Uani 1 1 d . . .
I423 I 0.11200(6) 0.88866(6) 0.53741(4) 0.0469(4) Uani 1 1 d . . .
O303 O 0.5321(4) 0.8049(5) 0.1123(3) 0.029(3) Uani 1 1 d . . .
O307 O 0.4816(4) 0.7296(4) 0.2194(3) 0.014(2) Uiso 1 1 d . . .
O311 O 0.4819(4) 0.7103(4) 0.3418(3) 0.009(2) Uiso 1 1 d . . .
O314 O 0.5337(4) 0.7343(5) 0.4056(3) 0.025(3) Uani 1 1 d . . .
O322 O 0.3503(4) 0.8013(5) 0.3626(3) 0.029(3) Uani 1 1 d . . .
O324 O 0.3824(4) 0.7532(4) 0.3125(3) 0.012(2) Uiso 1 1 d . . .
O327 O 0.2038(4) 0.7498(4) 0.2723(3) 0.015(3) Uani 1 1 d . . .
O332 O 0.2121(4) 0.8302(4) 0.3979(3) 0.021(3) Uiso 1 1 d . . .
O335 O 0.0456(4) 0.7910(4) 0.3596(3) 0.023(3) Uiso 1 1 d . . .
O339 O 0.1057(4) 0.7121(5) 0.2570(3) 0.028(3) Uani 1 1 d . . .
O343 O 0.1059(4) 0.6970(4) 0.1339(3) 0.019(3) Uiso 1 1 d . . .
O346 O 0.0573(5) 0.7097(5) 0.0672(3) 0.034(4) Uani 1 1 d . . .
O354 O 0.2298(4) 0.7989(5) 0.1121(4) 0.031(3) Uani 1 1 d . . .
O356 O 0.2003(4) 0.7463(4) 0.1620(3) 0.016(2) Uiso 1 1 d . . .
O360 O 0.3781(4) 0.7575(4) 0.2026(3) 0.014(3) Uani 1 1 d . . .
O365 O 0.3616(5) 0.8302(5) 0.0732(3) 0.030(3) Uani 1 1 d . . .
N301 N 0.4472(5) 0.8231(5) 0.0834(4) 0.023(4) Uani 1 1 d . . .
N305 N 0.4882(5) 0.7671(5) 0.1701(4) 0.022(3) Uiso 1 1 d . . .
N329 N 0.1949(5) 0.7809(5) 0.3249(3) 0.014(3) Uiso 1 1 d . . .
N333 N 0.1276(5) 0.8130(5) 0.3882(4) 0.019(3) Uani 1 1 d . . .
N337 N 0.0920(5) 0.7533(6) 0.3019(4) 0.027(4) Uani 1 1 d . . .
N362 N 0.3849(5) 0.7873(5) 0.1490(3) 0.014(3) Uani 1 1 d . . .
C153 C 0.1388(6) 0.8032(6) 0.4521(4) 0.018(4) Uiso 1 1 d . . .
C302 C 0.4890(6) 0.8055(6) 0.1124(4) 0.017(4) Uiso 1 1 d . . .
C304 C 0.4649(7) 0.7899(7) 0.1409(5) 0.023(4) Uiso 1 1 d . . .
C306 C 0.4583(6) 0.7542(6) 0.1902(4) 0.011(3) Uiso 1 1 d . . .
C308 C 0.4580(6) 0.7080(6) 0.2427(4) 0.011(3) Uiso 1 1 d . . .
C309 C 0.4794(6) 0.7182(6) 0.2789(4) 0.010(3) Uiso 1 1 d . . .
H309 H 0.5112 0.7401 0.2867 0.012 Uiso 1 1 calc R . .
C310 C 0.4594(6) 0.6998(6) 0.3047(4) 0.013(3) Uiso 1 1 d . . .
C312 C 0.4585(6) 0.7399(6) 0.3602(4) 0.010(3) Uiso 1 1 d . . .
C313 C 0.4938(6) 0.7529(6) 0.3953(4) 0.016(4) Uiso 1 1 d . . .
C315 C 0.4761(7) 0.7872(6) 0.4185(5) 0.022(4) Uiso 1 1 d . . .
C316 C 0.5081(6) 0.8001(6) 0.4516(4) 0.015(4) Uiso 1 1 d . . .
H316 H 0.5448 0.7860 0.4603 0.018 Uiso 1 1 calc R . .
C317 C 0.4926(7) 0.8312(7) 0.4731(5) 0.023(4) Uiso 1 1 d . . .
H317 H 0.5172 0.8432 0.4978 0.028 Uiso 1 1 calc R . .
C318 C 0.4426(7) 0.8461(7) 0.4609(5) 0.028(4) Uiso 1 1 d . . .
H318 H 0.4292 0.8692 0.4774 0.033 Uiso 1 1 calc R . .
C319 C 0.4117(7) 0.8330(7) 0.4300(5) 0.027(4) Uiso 1 1 d . . .
H319 H 0.3745 0.8461 0.4224 0.032 Uiso 1 1 calc R . .
C320 C 0.4260(6) 0.8021(6) 0.4064(4) 0.011(3) Uiso 1 1 d . . .
C321 C 0.3926(6) 0.7889(6) 0.3715(4) 0.013(3) Uiso 1 1 d . . .
C323 C 0.4125(6) 0.7596(6) 0.3480(4) 0.012(3) Uiso 1 1 d . . .
C325 C 0.2932(6) 0.7526(6) 0.2935(4) 0.012(3) Uiso 1 1 d . . .
H325 H 0.2923 0.7885 0.2884 0.015 Uiso 1 1 calc R . .
C326 C 0.2503(6) 0.7270(6) 0.2873(4) 0.013(3) Uiso 1 1 d . . .
C328 C 0.1759(6) 0.7576(6) 0.2944(4) 0.015(4) Uiso 1 1 d . . .
C330 C 0.1615(7) 0.7881(7) 0.3434(5) 0.022(4) Uiso 1 1 d . . .
C331 C 0.1725(6) 0.8127(6) 0.3796(4) 0.020(4) Uiso 1 1 d . . .
C334 C 0.0877(7) 0.7942(7) 0.3601(5) 0.025(4) Uiso 1 1 d . . .
C336 C 0.1134(6) 0.7778(6) 0.3318(5) 0.021(4) Uiso 1 1 d . . .
C338 C 0.1258(7) 0.7409(7) 0.2856(5) 0.030(5) Uiso 1 1 d . . .
C340 C 0.1301(6) 0.6936(6) 0.2332(5) 0.021(4) Uiso 1 1 d . . .
C341 C 0.1076(7) 0.7047(7) 0.1967(5) 0.032(5) Uiso 1 1 d . . .
H341 H 0.0751 0.7257 0.1890 0.038 Uiso 1 1 calc R . .
C342 C 0.1296(6) 0.6873(6) 0.1708(5) 0.022(4) Uiso 1 1 d . . .
C344 C 0.1261(6) 0.7278(6) 0.1158(4) 0.019(4) Uiso 1 1 d . . .
C345 C 0.0935(6) 0.7329(6) 0.0767(4) 0.010(3) Uiso 1 1 d . . .
C347 C 0.1101(6) 0.7667(6) 0.0534(4) 0.020(4) Uiso 1 1 d . . .
C348 C 0.0779(8) 0.7719(8) 0.0191(5) 0.037(5) Uiso 1 1 d . . .
H348 H 0.0441 0.7529 0.0097 0.044 Uiso 1 1 calc R . .
C349 C 0.0938(8) 0.8049(8) -0.0027(6) 0.039(5) Uiso 1 1 d . . .
H349 H 0.0696 0.8113 -0.0290 0.047 Uiso 1 1 calc R . .
C350 C 0.1373(7) 0.8287(7) 0.0074(5) 0.025(4) Uiso 1 1 d . . .
H350 H 0.1477 0.8532 -0.0096 0.030 Uiso 1 1 calc R . .
C351 C 0.1673(7) 0.8183(6) 0.0423(5) 0.022(4) Uiso 1 1 d . . .
H351 H 0.2027 0.8346 0.0520 0.027 Uiso 1 1 calc R . .
C352 C 0.1530(7) 0.7891(7) 0.0633(5) 0.026(4) Uiso 1 1 d . . .
C353 C 0.1884(6) 0.7798(6) 0.1018(4) 0.016(4) Uiso 1 1 d . . .
C355 C 0.1698(6) 0.7496(6) 0.1262(4) 0.021(4) Uiso 1 1 d . . .
C357 C 0.2481(6) 0.7241(6) 0.1689(4) 0.013(3) Uiso 1 1 d . . .
C358 C 0.2897(6) 0.7507(6) 0.1812(4) 0.014(3) Uiso 1 1 d . . .
H358 H 0.2864 0.7865 0.1852 0.017 Uiso 1 1 calc R . .
C359 C 0.3359(5) 0.7305(5) 0.1882(4) 0.008(3) Uiso 1 1 d . . .
C361 C 0.4068(6) 0.7679(6) 0.1797(4) 0.017(4) Uiso 1 1 d . . .
C363 C 0.4146(6) 0.7978(6) 0.1296(4) 0.013(3) Uiso 1 1 d . . .
C364 C 0.4013(6) 0.8198(6) 0.0922(4) 0.019(4) Uiso 1 1 d . . .
C366 C 0.4493(7) 0.8364(7) 0.0475(5) 0.026(4) Uiso 1 1 d . . .
C367 C 0.4351(6) 0.8056(6) 0.0198(4) 0.020(4) Uiso 1 1 d . . .
C368 C 0.4174(7) 0.7607(7) 0.0224(5) 0.031(5) Uiso 1 1 d . . .
H36A H 0.4417 0.7438 0.0459 0.047 Uiso 1 1 calc R . .
H36B H 0.4172 0.7416 -0.0018 0.047 Uiso 1 1 calc R . .
H36C H 0.3797 0.7623 0.0251 0.047 Uiso 1 1 calc R . .
C369 C 0.4368(6) 0.8231(6) -0.0137(5) 0.020(4) Uiso 1 1 d . . .
H369 H 0.4263 0.8010 -0.0365 0.024 Uiso 1 1 calc R . .
C370 C 0.4509(7) 0.8662(7) -0.0189(5) 0.024(4) Uiso 1 1 d . . .
C371 C 0.4682(9) 0.8990(9) 0.0107(6) 0.053(6) Uiso 1 1 d . . .
H371 H 0.4808 0.9326 0.0067 0.064 Uiso 1 1 calc R . .
C372 C 0.4779(12) 0.9186(11) 0.0763(8) 0.090(10) Uiso 1 1 d . . .
H37A H 0.4447 0.9235 0.0853 0.135 Uiso 1 1 calc R . .
H37B H 0.4885 0.9509 0.0667 0.135 Uiso 1 1 calc R . .
H37C H 0.5082 0.9063 0.0987 0.135 Uiso 1 1 calc R . .
C374 C 0.4192(6) 0.6774(6) 0.2319(4) 0.015(3) Uiso 1 1 d . . .
C375 C 0.3997(6) 0.6584(6) 0.2589(4) 0.016(4) Uiso 1 1 d . . .
H375 H 0.3701 0.6341 0.2510 0.019 Uiso 1 1 calc R . .
C376 C 0.4179(6) 0.6702(6) 0.2958(4) 0.015(3) Uiso 1 1 d . . .
C377 C 0.3899(5) 0.6549(5) 0.3222(4) 0.007(3) Uiso 1 1 d . . .
H377 H 0.4116 0.6650 0.3492 0.009 Uiso 1 1 calc R . .
C378 C 0.3821(6) 0.6022(6) 0.3220(5) 0.021(4) Uiso 1 1 d . . .
H37D H 0.3584 0.5919 0.2957 0.026 Uiso 1 1 calc R . .
H37E H 0.3629 0.5934 0.3420 0.026 Uiso 1 1 calc R . .
C379 C 0.4330(6) 0.5748(6) 0.3305(5) 0.023(4) Uiso 1 1 d . . .
H37F H 0.4536 0.5840 0.3114 0.028 Uiso 1 1 calc R . .
H37G H 0.4561 0.5824 0.3576 0.028 Uiso 1 1 calc R . .
C380 C 0.4184(8) 0.5225(7) 0.3268(6) 0.036(5) Uiso 1 1 d . . .
H38A H 0.3958 0.5155 0.2995 0.043 Uiso 1 1 calc R . .
H38B H 0.3961 0.5145 0.3451 0.043 Uiso 1 1 calc R . .
C381 C 0.4674(7) 0.4903(7) 0.3362(5) 0.030(5) Uiso 1 1 d . . .
H38C H 0.4910 0.4993 0.3191 0.036 Uiso 1 1 calc R . .
H38D H 0.4888 0.4950 0.3642 0.036 Uiso 1 1 calc R . .
C382 C 0.4508(7) 0.4410(7) 0.3298(5) 0.031(5) Uiso 1 1 d . . .
H38E H 0.4243 0.4375 0.3033 0.037 Uiso 1 1 calc R . .
H38F H 0.4327 0.4303 0.3499 0.037 Uiso 1 1 calc R . .
C383 C 0.4992(8) 0.4097(8) 0.3324(6) 0.045(6) Uiso 1 1 d . . .
H38G H 0.4880 0.3788 0.3167 0.067 Uiso 1 1 calc R . .
H38H H 0.5166 0.4007 0.3604 0.067 Uiso 1 1 calc R . .
H38I H 0.5256 0.4286 0.3219 0.067 Uiso 1 1 calc R . .
C384 C 0.3390(5) 0.7282(5) 0.3073(4) 0.009(3) Uiso 1 1 d . . .
C385 C 0.3390(6) 0.6807(6) 0.3131(4) 0.017(4) Uiso 1 1 d . . .
C386 C 0.2925(6) 0.6583(6) 0.3052(4) 0.018(4) Uiso 1 1 d . . .
H386 H 0.2915 0.6222 0.3087 0.021 Uiso 1 1 calc R . .
C387 C 0.2501(6) 0.6808(6) 0.2935(4) 0.017(4) Uiso 1 1 d . . .
C388 C 0.1963(6) 0.6548(6) 0.2829(5) 0.022(4) Uiso 1 1 d . . .
H388 H 0.1742 0.6697 0.2991 0.026 Uiso 1 1 calc R . .
C389 C 0.2034(7) 0.6043(7) 0.2927(5) 0.028(4) Uiso 1 1 d . . .
H38J H 0.2350 0.5911 0.2846 0.034 Uiso 1 1 calc R . .
H38K H 0.1704 0.5854 0.2780 0.034 Uiso 1 1 calc R . .
C390 C 0.2125(12) 0.5966(11) 0.3335(8) 0.081(9) Uiso 1 1 d . . .
H39A H 0.1790 0.6059 0.3409 0.098 Uiso 1 1 calc R . .
H39B H 0.2424 0.6189 0.3481 0.098 Uiso 1 1 calc R . .
C391 C 0.2277(10) 0.5417(9) 0.3462(7) 0.061(7) Uiso 1 1 d . . .
H39C H 0.2026 0.5188 0.3274 0.073 Uiso 1 1 calc R . .
H39D H 0.2654 0.5349 0.3450 0.073 Uiso 1 1 calc R . .
C392 C 0.2245(9) 0.5326(9) 0.3831(6) 0.049(6) Uiso 1 1 d . . .
H39E H 0.2446 0.5013 0.3929 0.059 Uiso 1 1 calc R . .
H39F H 0.2430 0.5603 0.4007 0.059 Uiso 1 1 calc R . .
C393 C 0.1746(8) 0.5284(9) 0.3859(6) 0.045(6) Uiso 1 1 d . . .
H39G H 0.1568 0.5004 0.3686 0.054 Uiso 1 1 calc R . .
H39H H 0.1545 0.5594 0.3750 0.054 Uiso 1 1 calc R . .
C394 C 0.1668(11) 0.5198(10) 0.4256(7) 0.073(8) Uiso 1 1 d . . .
H39I H 0.1359 0.4963 0.4233 0.109 Uiso 1 1 calc R . .
H39J H 0.1586 0.5521 0.4366 0.109 Uiso 1 1 calc R . .
H39K H 0.2007 0.5053 0.4434 0.109 Uiso 1 1 calc R . .
C395 C 0.1707(6) 0.6661(6) 0.2437(4) 0.018(4) Uiso 1 1 d . . .
C396 C 0.1920(7) 0.6506(6) 0.2166(4) 0.021(4) Uiso 1 1 d . . .
H396 H 0.2252 0.6306 0.2246 0.026 Uiso 1 1 calc R . .
C397 C 0.1723(6) 0.6598(6) 0.1807(4) 0.012(3) Uiso 1 1 d . . .
C398 C 0.2024(6) 0.6492(6) 0.1524(4) 0.014(3) Uiso 1 1 d . . .
H398 H 0.1805 0.6612 0.1261 0.017 Uiso 1 1 calc R . .
C399 C 0.2094(6) 0.5979(6) 0.1501(4) 0.014(3) Uiso 1 1 d . . .
H39L H 0.2314 0.5856 0.1763 0.017 Uiso 1 1 calc R . .
H39M H 0.2305 0.5911 0.1309 0.017 Uiso 1 1 calc R . .
C1 C 0.1598(6) 0.5708(6) 0.1386(5) 0.021(4) Uiso 1 1 d . . .
H1A H 0.1458 0.5666 0.1621 0.026 Uiso 1 1 calc R . .
H1B H 0.1325 0.5908 0.1189 0.026 Uiso 1 1 calc R . .
C401 C 0.1637(6) 0.5248(6) 0.1231(5) 0.021(4) Uiso 1 1 d . . .
H40C H 0.1904 0.5048 0.1433 0.025 Uiso 1 1 calc R . .
H40D H 0.1792 0.5293 0.1004 0.025 Uiso 1 1 calc R . .
C402 C 0.1155(7) 0.4966(7) 0.1099(5) 0.028(4) Uiso 1 1 d . . .
H40E H 0.0879 0.5164 0.0902 0.034 Uiso 1 1 calc R . .
H40F H 0.1233 0.4658 0.0966 0.034 Uiso 1 1 calc R . .
C403 C 0.0936(7) 0.4829(7) 0.1407(5) 0.031(5) Uiso 1 1 d . . .
H40G H 0.0882 0.5133 0.1553 0.037 Uiso 1 1 calc R . .
H40H H 0.1198 0.4607 0.1594 0.037 Uiso 1 1 calc R . .
C404 C 0.0421(8) 0.4572(8) 0.1261(6) 0.037(5) Uiso 1 1 d . . .
H40I H 0.0448 0.4323 0.1058 0.056 Uiso 1 1 calc R . .
H40J H 0.0129 0.4818 0.1142 0.056 Uiso 1 1 calc R . .
H40K H 0.0330 0.4397 0.1483 0.056 Uiso 1 1 calc R . .
C405 C 0.2498(5) 0.6775(5) 0.1638(4) 0.007(3) Uiso 1 1 d . . .
C406 C 0.2959(6) 0.6582(6) 0.1701(4) 0.015(4) Uiso 1 1 d . . .
H406 H 0.2988 0.6224 0.1654 0.018 Uiso 1 1 calc R . .
C407 C 0.3405(5) 0.6847(5) 0.1828(4) 0.008(3) Uiso 1 1 d . . .
C408 C 0.3931(5) 0.6641(5) 0.1927(4) 0.009(3) Uiso 1 1 d . . .
H408 H 0.4130 0.6816 0.1761 0.011 Uiso 1 1 calc R . .
C409 C 0.3959(6) 0.6125(6) 0.1847(4) 0.017(4) Uiso 1 1 d . . .
H40L H 0.3777 0.6060 0.1564 0.020 Uiso 1 1 calc R . .
H40M H 0.3763 0.5932 0.2006 0.020 Uiso 1 1 calc R . .
C410 C 0.4513(7) 0.5964(7) 0.1941(5) 0.025(4) Uiso 1 1 d . . .
H41A H 0.4715 0.6177 0.1800 0.030 Uiso 1 1 calc R . .
H41B H 0.4686 0.6004 0.2229 0.030 Uiso 1 1 calc R . .
C411 C 0.4547(7) 0.5458(7) 0.1835(5) 0.028(4) Uiso 1 1 d . . .
H41C H 0.4932 0.5380 0.1849 0.034 Uiso 1 1 calc R . .
H41D H 0.4325 0.5412 0.1556 0.034 Uiso 1 1 calc R . .
C412 C 0.4361(8) 0.5110(7) 0.2080(5) 0.033(5) Uiso 1 1 d . . .
H41E H 0.4576 0.5162 0.2358 0.039 Uiso 1 1 calc R . .
H41F H 0.3972 0.5184 0.2060 0.039 Uiso 1 1 calc R . .
C413 C 0.4404(10) 0.4618(9) 0.1982(7) 0.055(7) Uiso 1 1 d . . .
H41G H 0.4790 0.4551 0.1990 0.066 Uiso 1 1 calc R . .
H41H H 0.4179 0.4566 0.1705 0.066 Uiso 1 1 calc R . .
C414 C 0.4241(9) 0.4261(9) 0.2227(6) 0.050(6) Uiso 1 1 d . . .
H41I H 0.4253 0.3920 0.2119 0.075 Uiso 1 1 calc R . .
H41J H 0.3863 0.4336 0.2235 0.075 Uiso 1 1 calc R . .
H41K H 0.4493 0.4279 0.2499 0.075 Uiso 1 1 calc R . .
C415 C 0.4668(9) 0.8827(8) 0.0451(6) 0.046(6) Uiso 1 1 d . . .
C416 C 0.1214(7) 0.8293(7) 0.4208(5) 0.028(4) Uiso 1 1 d . . .
C417 C 0.0984(7) 0.8724(7) 0.4232(5) 0.021(4) Uiso 1 1 d . . .
C418 C 0.0808(7) 0.9017(7) 0.3883(5) 0.031(5) Uiso 1 1 d . . .
H41L H 0.1127 0.9190 0.3834 0.046 Uiso 1 1 calc R . .
H41M H 0.0538 0.9270 0.3916 0.046 Uiso 1 1 calc R . .
H41N H 0.0635 0.8797 0.3656 0.046 Uiso 1 1 calc R . .
C419 C 0.0954(6) 0.8894(6) 0.4568(4) 0.020(4) Uiso 1 1 d . . .
H419 H 0.0796 0.9221 0.4589 0.025 Uiso 1 1 calc R . .
C420 C 0.1136(6) 0.8621(6) 0.4867(4) 0.018(4) Uiso 1 1 d . . .
C421 C 0.1346(6) 0.8214(6) 0.4864(5) 0.020(4) Uiso 1 1 d . . .
H421 H 0.1483 0.8023 0.5107 0.024 Uiso 1 1 calc R . .
C422 C 0.1634(7) 0.7558(7) 0.4513(5) 0.031(5) Uiso 1 1 d . . .
H42A H 0.1548 0.7437 0.4237 0.046 Uiso 1 1 d R . .
H42B H 0.1490 0.7317 0.4673 0.046 Uiso 1 1 d R . .
H42C H 0.2036 0.7589 0.4625 0.046 Uiso 1 1 d R . .
Cl1 Cl 0.7874(2) 0.4116(2) 0.17886(16) 0.0473(15) Uani 1 1 d . . .
Cl2 Cl 0.6933(2) 0.3935(2) 0.19405(15) 0.0428(14) Uani 1 1 d . . .
Cl3 Cl 0.6960(2) 0.41254(19) 0.12121(14) 0.0402(13) Uani 1 1 d . . .
C201 C 0.7272(8) 0.3874(8) 0.1614(5) 0.035(5) Uiso 1 1 d . . .
H201 H 0.7314 0.3512 0.1568 0.042 Uiso 1 1 calc R . .
Cl1B Cl 0.2260(2) 0.3909(2) 0.33403(14) 0.0404(13) Uiso 1 1 d . . .
Cl1C Cl 0.1316(2) 0.40340(19) 0.35111(14) 0.0373(12) Uiso 1 1 d . . .
Cl23 Cl 0.22536(19) 0.40508(19) 0.40867(14) 0.0361(12) Uiso 1 1 d . . .
C273 C 0.1915(7) 0.3797(7) 0.3653(5) 0.028(4) Uiso 1 1 d . . .
H273 H 0.1886 0.3429 0.3684 0.034 Uiso 1 1 calc R . .
Cl4 Cl 0.8561(3) 0.3703(4) 0.3501(3) 0.106(4) Uani 1 1 d . . .
Cl5 Cl 0.7888(4) 0.3637(4) 0.2774(3) 0.110(3) Uani 1 1 d . . .
Cl6 Cl 0.8944(4) 0.3458(4) 0.2903(3) 0.130(5) Uani 1 1 d . . .
C202 C 0.8434(12) 0.3420(12) 0.3058(9) 0.087(10) Uiso 1 1 d . . .
H202 H 0.8371 0.3060 0.3098 0.105 Uiso 1 1 calc R . .
Cl7 Cl 0.7012(3) -0.0100(3) 0.3905(2) 0.085(3) Uani 1 1 d . . .
Cl8 Cl 0.7169(3) 0.0816(3) 0.41885(19) 0.074(2) Uani 1 1 d . . .
Cl9 Cl 0.6365(3) 0.0296(3) 0.4299(2) 0.087(3) Uani 1 1 d . . .
C203 C 0.6991(10) 0.0256(9) 0.4276(7) 0.064(8) Uani 1 1 d . . .
H203 H 0.7235 0.0125 0.4527 0.077 Uiso 1 1 calc R . .
Cl10 Cl 0.76403(17) 0.18930(19) 0.43154(12) 0.0327(12) Uani 1 1 d . . .
Cl11 Cl 0.72033(19) 0.2607(2) 0.46495(16) 0.0452(15) Uani 1 1 d . . .
Cl12 Cl 0.65627(17) 0.1951(2) 0.41677(14) 0.0366(13) Uani 1 1 d . . .
C204 C 0.7130(7) 0.2259(7) 0.4253(5) 0.030(5) Uiso 1 1 d . . .
H204 H 0.7114 0.2481 0.4024 0.036 Uiso 1 1 calc R . .
Cl13 Cl 0.7215(2) 0.3892(2) 0.33886(16) 0.0462(14) Uani 1 1 d . . .
Cl14 Cl 0.7177(2) 0.4059(2) 0.41212(15) 0.0465(15) Uani 1 1 d . . .
Cl15 Cl 0.6260(2) 0.4003(2) 0.35370(15) 0.0423(14) Uani 1 1 d . . .
C230 C 0.6859(8) 0.3794(8) 0.3695(5) 0.033(5) Uani 1 1 d . . .
H230 H 0.6841 0.3427 0.3737 0.040 Uiso 1 1 calc R . .
Cl16 Cl 0.9145(8) 0.4769(7) 0.7071(4) 0.246(10) Uani 1 1 d . . .
Cl17 Cl 0.9219(4) 0.4324(4) 0.7734(3) 0.122(4) Uani 1 1 d . . .
Cl18 Cl 0.9348(4) 0.5292(4) 0.7702(3) 0.120(4) Uani 1 1 d . . .
C206 C 0.937(2) 0.476(2) 0.7438(15) 0.18(2) Uiso 1 1 d . B 2
H206 H 0.9765 0.4706 0.7463 0.220 Uiso 1 1 calc R B 2
Cl19 Cl 0.8421(4) 0.5851(4) 0.5040(3) 0.105(3) Uiso 1 1 d . . .
Cl20 Cl 0.7766(3) 0.6600(3) 0.4719(2) 0.090(3) Uiso 1 1 d . . .
Cl21 Cl 0.7379(3) 0.5828(3) 0.49840(18) 0.0652(18) Uiso 1 1 d . . .
C207 C 0.7923(6) 0.6171(6) 0.5077(5) 0.022(4) Uiso 1 1 d . . .
H207 H 0.8000 0.6330 0.5341 0.027 Uiso 1 1 calc R . .
Cl22 Cl 0.73365(19) 0.70575(18) 0.38228(13) 0.0337(11) Uiso 1 1 d . . .
Cl1A Cl 0.84092(18) 0.69213(18) 0.39759(13) 0.0312(11) Uiso 1 1 d . . .
Cl24 Cl 0.8035(2) 0.7663(2) 0.43137(15) 0.0451(14) Uiso 1 1 d . . .
C208 C 0.7921(7) 0.7338(7) 0.3915(5) 0.031(5) Uiso 1 1 d . . .
H208 H 0.7926 0.7561 0.3691 0.038 Uiso 1 1 calc R . .
Cl25 Cl 0.9482(4) 0.4151(3) 0.6235(3) 0.101(3) Uiso 1 1 d . . .
Cl26 Cl 0.9256(4) 0.3604(4) 0.6758(3) 0.131(4) Uiso 1 1 d . . .
Cl27 Cl 0.8681(4) 0.3511(4) 0.5984(3) 0.126(4) Uiso 1 1 d . . .
C209 C 0.9277(9) 0.3607(9) 0.6288(6) 0.050(6) Uiso 1 1 d . . .
H209 H 0.9543 0.3354 0.6249 0.059 Uiso 1 1 calc R . .
Cl28 Cl 0.6885(3) 0.5093(3) 0.8844(2) 0.077(2) Uani 1 1 d . . .
Cl29 Cl 0.6992(3) 0.4195(2) 0.91540(18) 0.0640(19) Uani 1 1 d . . .
Cl30 Cl 0.6249(3) 0.4790(3) 0.9284(2) 0.074(2) Uani 1 1 d . . .
C210 C 0.6823(10) 0.4783(9) 0.9204(7) 0.055(7) Uani 1 1 d . . .
H210 H 0.7090 0.4918 0.9444 0.066 Uiso 1 1 calc R . .
Cl31 Cl 0.56477(19) 0.13686(19) 0.68671(13) 0.0355(12) Uani 1 1 d . . .
Cl32 Cl 0.6374(2) 0.1435(2) 0.75636(15) 0.0488(16) Uani 1 1 d . . .
Cl33 Cl 0.5330(2) 0.1567(2) 0.75093(17) 0.0458(15) Uani 1 1 d . . .
C211 C 0.5804(6) 0.1646(7) 0.7299(5) 0.023(4) Uani 1 1 d . . .
H211 H 0.5844 0.2010 0.7258 0.027 Uiso 1 1 calc R . .
Cl34 Cl 0.5076(8) -0.0334(7) 0.4747(5) 0.083(6) Uiso 0.50 1 d P C -1
Cl35 Cl 0.5123(7) 0.0434(6) 0.5261(5) 0.067(5) Uiso 0.50 1 d P C -1
Cl36 Cl 0.4235(6) -0.0160(6) 0.5015(4) 0.084(5) Uiso 0.50 1 d P C -1
C212 C 0.4763(14) 0.0112(14) 0.4887(10) 0.030(9) Uiso 0.50 1 d P C -1
H212 H 0.4614 0.0341 0.4661 0.036 Uiso 0.50 1 calc PR C -1
Cl37 Cl 0.2653(3) 0.0743(3) 0.5171(2) 0.069(2) Uiso 1 1 d . . .
Cl38 Cl 0.1715(3) 0.0585(3) 0.5322(2) 0.092(3) Uiso 1 1 d . . .
Cl39 Cl 0.1927(3) 0.1470(3) 0.5068(2) 0.085(2) Uiso 1 1 d . . .
C213 C 0.2182(9) 0.1002(8) 0.5302(6) 0.044(6) Uiso 1 1 d . . .
H213 H 0.2346 0.1116 0.5577 0.052 Uiso 1 1 calc R . .
Cl40 Cl 0.3565(2) 0.3553(2) 0.58692(16) 0.0482(15) Uiso 1 1 d . . .
Cl41 Cl 0.4365(2) 0.3975(2) 0.64047(16) 0.0514(15) Uiso 1 1 d . . .
Cl42 Cl 0.3965(2) 0.3096(2) 0.65384(15) 0.0474(14) Uiso 1 1 d . . .
C214 C 0.4124(7) 0.3474(7) 0.6210(5) 0.029(4) Uiso 1 1 d . . .
H214 H 0.4394 0.3306 0.6098 0.034 Uiso 1 1 calc R . .
Cl43 Cl 0.7966(2) 0.4932(3) 0.7732(2) 0.066(2) Uani 1 1 d . . .
Cl44 Cl 0.6953(3) 0.4714(3) 0.77154(19) 0.079(3) Uani 1 1 d . . .
Cl45 Cl 0.7122(3) 0.5245(3) 0.71366(18) 0.069(2) Uani 1 1 d . . .
C215 C 0.7329(7) 0.5153(8) 0.7592(5) 0.036(5) Uiso 1 1 d . . .
H215 H 0.7306 0.5467 0.7737 0.043 Uiso 1 1 calc R . .
Cl46 Cl 0.5608(2) 0.3638(2) 0.94678(14) 0.0464(15) Uani 1 1 d . . .
Cl47 Cl 0.52196(19) 0.3164(2) 0.87965(14) 0.0379(13) Uani 1 1 d . . .
Cl48 Cl 0.4888(2) 0.4087(2) 0.88812(17) 0.0501(16) Uani 1 1 d . . .
C216 C 0.5081(7) 0.3573(6) 0.9101(5) 0.023(4) Uiso 1 1 d . . .
H216 H 0.4780 0.3439 0.9198 0.028 Uiso 1 1 calc R . .
Cl49 Cl 0.4423(2) 0.6409(2) 0.80985(14) 0.0418(14) Uani 1 1 d . . .
Cl50 Cl 0.4680(2) 0.6638(2) 0.74372(16) 0.0441(14) Uani 1 1 d . . .
Cl51 Cl 0.36363(19) 0.6552(2) 0.74306(14) 0.0424(14) Uani 1 1 d . . .
C217 C 0.4238(7) 0.6714(8) 0.7686(5) 0.034(5) Uiso 1 1 d . . .
H217 H 0.4229 0.7075 0.7749 0.041 Uiso 1 1 calc R . .
Cl52 Cl 0.1025(8) 0.5472(7) 0.5658(5) 0.245(9) Uiso 1 1 d D . .
Cl53 Cl 0.0690(4) 0.5304(4) 0.4877(3) 0.126(4) Uiso 1 1 d D . .
Cl54 Cl 0.1743(3) 0.5361(3) 0.5248(2) 0.089(2) Uiso 1 1 d D . .
C218 C 0.1146(7) 0.5183(12) 0.5296(6) 0.17(2) Uiso 1 1 d D . .
H218 H 0.1154 0.4817 0.5347 0.205 Uiso 1 1 calc R . .
Cl55 Cl 0.4077(3) 0.5486(3) 0.5718(2) 0.073(2) Uani 1 1 d . . .
Cl56 Cl 0.3889(3) 0.4525(3) 0.55207(19) 0.071(2) Uani 1 1 d . . .
Cl57 Cl 0.4709(2) 0.5005(3) 0.5354(2) 0.071(2) Uani 1 1 d . . .
C219 C 0.4131(7) 0.5061(8) 0.5393(6) 0.043(6) Uani 1 1 d . . .
H219 H 0.3890 0.5164 0.5131 0.051 Uiso 1 1 calc R . .
Cl58 Cl 0.3558(3) 0.6046(3) 0.4795(2) 0.084(2) Uani 1 1 d . . .
Cl59 Cl 0.2862(2) 0.5469(2) 0.50321(18) 0.0589(17) Uani 1 1 d . . .
Cl60 Cl 0.2594(3) 0.6410(3) 0.4799(2) 0.083(3) Uani 1 1 d . . .
C220 C 0.3098(8) 0.6060(8) 0.5065(6) 0.041(5) Uiso 1 1 d . . .
H220 H 0.3253 0.6180 0.5340 0.049 Uiso 1 1 calc R . .
Cl61 Cl 0.3630(3) 0.4475(3) 0.45858(18) 0.070(2) Uani 1 1 d . . .
Cl62 Cl 0.3412(3) 0.4513(3) 0.38076(18) 0.0639(19) Uani 1 1 d . . .
Cl63 Cl 0.4008(3) 0.5215(3) 0.42358(19) 0.074(2) Uani 1 1 d . . .
C221 C 0.3528(8) 0.4871(9) 0.4187(6) 0.056(7) Uani 1 1 d . . .
H221 H 0.3197 0.5076 0.4169 0.067 Uiso 1 1 calc R . .
Cl64 Cl 0.3587(2) 0.3503(2) 0.33791(15) 0.0466(15) Uani 1 1 d . . .
Cl65 Cl 0.2853(2) 0.3471(2) 0.26876(18) 0.0580(18) Uani 1 1 d . . .
Cl66 Cl 0.3890(3) 0.3295(2) 0.2736(2) 0.0624(19) Uani 1 1 d . . .
C222 C 0.3430(7) 0.3231(8) 0.2965(6) 0.040(6) Uani 1 1 d . . .
H222 H 0.3376 0.2869 0.3005 0.048 Uiso 1 1 calc R . .
Cl67 Cl 0.5208(6) 0.4484(6) 0.0286(4) 0.072(4) Uiso 0.50 1 d P D -1
Cl68 Cl 0.5160(12) 0.5143(12) -0.0326(9) 0.178(12) Uiso 0.50 1 d P D -1
Cl69 Cl 0.4579(9) 0.5217(9) 0.0166(7) 0.132(8) Uiso 0.50 1 d P D -1
C223 C 0.5107(17) 0.5106(17) 0.0080(12) 0.045(12) Uiso 0.50 1 d P D -1
H223 H 0.5390 0.5326 0.0251 0.054 Uiso 0.50 1 calc PR D -1
Cl70 Cl 0.3065(4) 0.8599(3) 0.4943(2) 0.087(3) Uani 1 1 d . . .
Cl71 Cl 0.2220(3) 0.9211(3) 0.4805(2) 0.079(2) Uani 1 1 d . . .
Cl72 Cl 0.3103(4) 0.9481(4) 0.4639(2) 0.105(4) Uani 1 1 d . . .
C224 C 0.2741(9) 0.9014(10) 0.4689(7) 0.057(8) Uani 1 1 d . . .
H224 H 0.2599 0.8869 0.4420 0.069 Uiso 1 1 calc R . .
Cl73 Cl 0.4578(4) 0.8355(4) 0.6060(3) 0.047(3) Uiso 0.619(12) 1 d PD E 1
Cl1H Cl 0.4797(6) 0.8259(5) 0.6209(4) 0.040(4) Uiso 0.381(12) 1 d PD E 2
Cl74 Cl 0.5310(4) 0.9048(4) 0.6360(3) 0.048(3) Uiso 0.619(12) 1 d PD E 1
Cl1I Cl 0.5154(6) 0.9195(5) 0.6142(4) 0.046(4) Uiso 0.381(12) 1 d PD E 2
Cl75 Cl 0.4831(4) 0.9041(4) 0.5598(3) 0.060(3) Uiso 0.619(12) 1 d PD E 1
Cl1G Cl 0.4445(6) 0.8720(7) 0.5557(4) 0.062(6) Uiso 0.381(12) 1 d PD E 2
C225 C 0.5027(6) 0.8675(5) 0.5957(3) 0.042(6) Uiso 1 1 d D . .
H225 H 0.5313 0.8450 0.5911 0.051 Uiso 0.619(12) 1 calc PR E 1
H22A H 0.5341 0.8542 0.5874 0.051 Uiso 0.381(12) 1 calc PR E 2
Cl76 Cl 0.2065(5) 0.4554(5) 0.7712(3) 0.042(3) Uiso 0.518(11) 1 d PD F 1
Cl1L Cl 0.1973(6) 0.4719(7) 0.7728(5) 0.064(5) Uiso 0.482(11) 1 d PD F 2
Cl77 Cl 0.2366(5) 0.4994(5) 0.7115(3) 0.059(4) Uiso 0.518(11) 1 d PD F 1
Cl1J Cl 0.2178(10) 0.5340(9) 0.7248(6) 0.141(10) Uiso 0.482(11) 1 d PD F 2
Cl78 Cl 0.3068(4) 0.4797(7) 0.7778(5) 0.037(4) Uiso 0.518(11) 1 d PD F 1
Cl1K Cl 0.3062(9) 0.4780(15) 0.7743(11) 0.123(15) Uiso 0.482(11) 1 d PD F 2
C226 C 0.2451(5) 0.4984(7) 0.7601(5) 0.078(9) Uiso 1 1 d D . .
H226 H 0.2390 0.5318 0.7705 0.093 Uiso 1 1 calc R F 1
Cl79 Cl 0.2072(6) 0.5087(5) 0.6208(4) 0.080(5) Uiso 0.518(11) 1 d PD F 1
Cl1D Cl 0.2446(6) 0.4828(6) 0.6597(4) 0.083(5) Uiso 0.482(11) 1 d PD F 2
Cl80 Cl 0.2247(7) 0.4091(6) 0.6103(5) 0.096(6) Uiso 0.518(11) 1 d PD F 1
Cl1E Cl 0.1912(7) 0.4344(7) 0.5947(5) 0.096(6) Uiso 0.482(11) 1 d PD F 2
Cl81 Cl 0.3057(8) 0.4720(10) 0.6142(7) 0.119(8) Uiso 0.518(11) 1 d PD F 1
Cl1F Cl 0.2971(9) 0.4602(13) 0.6031(9) 0.150 Uiso 0.482(11) 1 d PD F 2
C227 C 0.2443(8) 0.4670(9) 0.6152(8) 0.16(2) Uiso 1 1 d D . .
H1E H 0.2316 0.4716 0.5862 0.198 Uiso 1 1 calc R F 1
Cl82 Cl 0.7947(2) 0.5929(2) 0.88037(14) 0.0391(13) Uani 1 1 d . . .
Cl83 Cl 0.70361(18) 0.6018(2) 0.82185(15) 0.0428(14) Uani 1 1 d . . .
Cl84 Cl 0.80073(19) 0.61459(19) 0.80843(14) 0.0360(13) Uani 1 1 d . . .
C228 C 0.7658(7) 0.6233(8) 0.8408(5) 0.034(5) Uani 1 1 d . . .
H228 H 0.7645 0.6595 0.8469 0.041 Uiso 1 1 calc R . .
Cl85 Cl 0.3429(2) 0.68934(19) 0.40098(14) 0.0378(12) Uiso 1 1 d . . .
Cl86 Cl 0.2353(2) 0.6985(2) 0.38924(14) 0.0405(13) Uiso 1 1 d . . .
Cl87 Cl 0.3044(2) 0.7589(2) 0.43963(17) 0.0542(16) Uiso 1 1 d . . .
C229 C 0.2928(7) 0.7290(7) 0.3992(5) 0.034(5) Uiso 1 1 d . . .
H229 H 0.2910 0.7534 0.3776 0.040 Uiso 1 1 calc R . .
Cl88 Cl 0.25987(16) 0.18587(18) 0.42721(11) 0.0282(11) Uani 1 1 d . . .
Cl89 Cl 0.15264(16) 0.19899(19) 0.41337(13) 0.0320(12) Uani 1 1 d . . .
Cl90 Cl 0.22228(18) 0.2560(2) 0.46590(17) 0.0442(15) Uani 1 1 d . . .
C277 C 0.2104(6) 0.2283(7) 0.4238(5) 0.024(4) Uani 1 1 d . . .
H277 H 0.2104 0.2531 0.4028 0.029 Uiso 1 1 calc R . .

loop_
_atom_site_aniso_label
_atom_site_aniso_U_11
_atom_site_aniso_U_22
_atom_site_aniso_U_33
_atom_site_aniso_U_23
_atom_site_aniso_U_13
_atom_site_aniso_U_12
I75 0.0473(9) 0.0539(11) 0.0228(7) 0.0098(6) 0.0147(6) -0.0075(7)
I121 0.0551(10) 0.0440(10) 0.0275(7) -0.0090(6) 0.0086(7) 0.0106(8)
O3 0.017(6) 0.037(9) 0.034(7) 0.010(6) 0.016(6) 0.002(6)
O7 0.009(6) 0.078(12) 0.025(7) 0.021(7) 0.008(5) 0.006(7)
O33 0.040(9) 0.025(9) 0.040(8) 0.013(6) -0.002(7) -0.006(7)
O36 0.017(6) 0.042(9) 0.025(7) 0.001(6) 0.006(5) 0.002(6)
O44 0.006(5) 0.034(8) 0.015(6) 0.001(5) 0.002(4) 0.001(5)
O47 0.010(6) 0.084(13) 0.019(7) -0.008(7) -0.005(5) -0.023(7)
O55 0.007(6) 0.046(10) 0.033(7) 0.015(6) 0.006(5) 0.000(6)
O57 0.008(5) 0.022(7) 0.013(5) 0.006(5) 0.000(4) 0.004(5)
N5 0.004(7) 0.057(12) 0.014(7) 0.004(7) 0.000(6) -0.008(7)
N30 0.009(7) 0.016(9) 0.027(8) -0.002(6) -0.007(6) 0.004(6)
N34 0.029(9) 0.023(11) 0.037(10) -0.005(7) -0.001(7) 0.008(7)
N63 0.020(8) 0.025(10) 0.019(8) 0.004(6) 0.003(6) -0.012(7)
C113 0.052(13) 0.023(13) 0.013(9) -0.005(8) 0.002(9) -0.009(10)
C114 0.031(11) 0.048(15) 0.010(8) 0.002(8) 0.003(8) 0.013(10)
C115 0.029(11) 0.074(19) 0.023(10) 0.005(11) 0.003(9) 0.015(11)
C116 0.019(10) 0.042(14) 0.026(10) -0.005(9) 0.006(8) 0.005(9)
C117 0.067(18) 0.023(16) 0.09(2) -0.034(14) 0.017(16) 0.004(13)
C118 0.022(10) 0.034(14) 0.026(10) -0.011(9) -0.013(8) 0.021(9)
C119 0.020(9) 0.025(12) 0.017(9) 0.001(8) -0.005(7) 0.014(8)
C120 0.031(12) 0.071(19) 0.040(13) -0.015(12) 0.019(10) 0.017(12)
I373 0.0575(11) 0.1024(17) 0.0348(8) 0.0285(9) 0.0104(8) -0.0259(10)
I423 0.0611(10) 0.0608(12) 0.0229(7) -0.0140(7) 0.0185(7) 0.0015(8)
O303 0.018(7) 0.045(10) 0.024(7) -0.009(6) 0.007(5) -0.003(6)
O314 0.017(6) 0.034(9) 0.019(6) 0.001(5) -0.003(5) 0.012(6)
O322 0.008(6) 0.044(10) 0.036(7) -0.002(6) 0.008(5) 0.001(6)
O327 0.012(6) 0.009(7) 0.028(6) 0.001(5) 0.013(5) 0.000(5)
O339 0.016(6) 0.049(10) 0.021(6) -0.028(6) 0.007(5) -0.003(6)
O346 0.019(7) 0.057(11) 0.032(7) -0.010(7) 0.016(6) -0.003(7)
O354 0.016(7) 0.027(9) 0.049(8) 0.013(6) 0.007(6) -0.007(6)
O360 0.007(5) 0.024(7) 0.015(6) -0.001(5) 0.008(4) -0.003(5)
O365 0.019(7) 0.045(10) 0.026(7) -0.005(6) 0.006(6) 0.001(6)
N301 0.025(8) 0.032(10) 0.012(7) 0.003(6) 0.004(6) 0.001(7)
N333 0.010(7) 0.030(10) 0.021(7) -0.008(6) 0.010(6) -0.004(6)
N337 0.006(7) 0.054(12) 0.025(8) -0.026(8) 0.012(6) -0.016(7)
N362 0.021(7) 0.009(8) 0.011(7) -0.003(5) 0.002(6) -0.009(6)
Cl1 0.030(3) 0.057(4) 0.053(3) -0.007(3) 0.007(3) -0.017(3)
Cl2 0.042(3) 0.042(4) 0.045(3) 0.002(3) 0.014(3) -0.005(3)
Cl3 0.049(3) 0.025(3) 0.043(3) 0.003(2) 0.006(3) 0.002(2)
Cl4 0.065(5) 0.129(9) 0.133(8) 0.078(7) 0.043(5) 0.014(5)
Cl5 0.110(8) 0.131(9) 0.098(7) 0.007(6) 0.043(6) 0.038(7)
Cl6 0.133(9) 0.121(9) 0.178(11) 0.065(8) 0.113(9) 0.044(7)
Cl7 0.074(5) 0.087(7) 0.098(6) -0.048(5) 0.034(5) 0.006(4)
Cl8 0.113(6) 0.062(5) 0.059(4) 0.008(4) 0.044(4) -0.007(4)
Cl9 0.069(5) 0.121(8) 0.082(5) -0.039(5) 0.040(4) -0.012(5)
C203 0.067(18) 0.038(17) 0.063(17) 0.037(13) -0.022(13) -0.006(13)
Cl10 0.023(2) 0.052(4) 0.023(2) 0.004(2) 0.0062(19) 0.005(2)
Cl11 0.024(3) 0.057(4) 0.057(4) -0.015(3) 0.017(2) 0.002(3)
Cl12 0.021(2) 0.049(4) 0.040(3) 0.009(2) 0.009(2) -0.007(2)
Cl13 0.033(3) 0.049(4) 0.056(4) 0.000(3) 0.012(3) 0.002(3)
Cl14 0.049(3) 0.048(4) 0.038(3) -0.006(3) 0.004(3) 0.000(3)
Cl15 0.032(3) 0.047(4) 0.045(3) -0.001(3) 0.005(2) 0.009(3)
C230 0.039(12) 0.037(14) 0.024(10) -0.014(9) 0.008(9) -0.002(10)
Cl16 0.33(2) 0.30(2) 0.111(11) -0.054(13) 0.054(13) -0.13(2)
Cl17 0.097(7) 0.097(8) 0.136(8) 0.034(6) -0.027(6) -0.024(6)
Cl18 0.120(8) 0.084(8) 0.155(10) 0.004(7) 0.038(7) 0.016(6)
Cl28 0.072(5) 0.084(6) 0.084(5) 0.044(4) 0.038(4) 0.007(4)
Cl29 0.098(6) 0.046(5) 0.051(4) 0.001(3) 0.026(4) 0.006(4)
Cl30 0.071(5) 0.078(6) 0.081(5) 0.024(4) 0.036(4) 0.004(4)
C210 0.064(17) 0.051(19) 0.058(16) -0.010(13) 0.028(14) -0.022(14)
Cl31 0.035(3) 0.040(4) 0.029(3) 0.002(2) 0.004(2) -0.001(2)
Cl32 0.030(3) 0.075(5) 0.039(3) -0.004(3) 0.005(2) 0.007(3)
Cl33 0.039(3) 0.043(4) 0.065(4) -0.004(3) 0.031(3) -0.009(3)
C211 0.020(9) 0.017(11) 0.029(10) -0.006(8) 0.004(8) -0.001(8)
Cl43 0.038(3) 0.080(6) 0.076(5) -0.022(4) 0.008(3) -0.003(3)
Cl44 0.044(4) 0.131(8) 0.057(4) 0.041(4) 0.007(3) -0.020(4)
Cl45 0.070(5) 0.086(6) 0.048(4) 0.018(4) 0.012(3) -0.020(4)
Cl46 0.056(4) 0.049(4) 0.029(3) -0.006(2) 0.004(2) 0.000(3)
Cl47 0.034(3) 0.046(4) 0.039(3) 0.001(2) 0.019(2) 0.008(2)
Cl48 0.036(3) 0.048(4) 0.070(4) 0.012(3) 0.021(3) 0.015(3)
Cl49 0.038(3) 0.049(4) 0.034(3) 0.000(2) 0.002(2) 0.003(3)
Cl50 0.037(3) 0.050(4) 0.056(3) 0.003(3) 0.028(3) 0.011(3)
Cl51 0.025(3) 0.059(4) 0.040(3) 0.006(3) 0.004(2) 0.002(3)
Cl55 0.050(4) 0.088(6) 0.079(5) -0.032(4) 0.015(4) 0.000(4)
Cl56 0.069(5) 0.071(6) 0.074(5) 0.025(4) 0.023(4) -0.010(4)
Cl57 0.051(4) 0.059(5) 0.116(6) -0.012(4) 0.044(4) -0.007(3)
C219 0.018(10) 0.032(15) 0.068(15) 0.010(11) -0.004(10) 0.002(9)
Cl58 0.058(5) 0.099(7) 0.108(6) -0.001(5) 0.042(4) -0.013(4)
Cl59 0.043(4) 0.053(5) 0.078(4) 0.003(3) 0.013(3) -0.008(3)
Cl60 0.079(5) 0.079(6) 0.069(5) -0.016(4) -0.016(4) 0.037(4)
Cl61 0.076(5) 0.075(6) 0.055(4) -0.004(4) 0.010(4) -0.018(4)
Cl62 0.060(4) 0.070(5) 0.060(4) -0.020(3) 0.014(3) -0.012(4)
Cl63 0.093(6) 0.061(5) 0.069(5) -0.011(4) 0.025(4) -0.025(4)
C221 0.035(13) 0.07(2) 0.045(14) -0.035(13) -0.014(10) -0.015(12)
Cl64 0.044(3) 0.051(4) 0.043(3) 0.004(3) 0.010(3) -0.010(3)
Cl65 0.057(4) 0.052(5) 0.057(4) -0.006(3) 0.002(3) 0.015(3)
Cl66 0.057(4) 0.055(5) 0.088(5) -0.024(4) 0.041(4) -0.022(3)
C222 0.027(11) 0.029(14) 0.066(15) -0.008(11) 0.013(11) -0.002(10)
Cl70 0.108(7) 0.084(7) 0.069(5) 0.000(4) 0.022(5) 0.006(5)
Cl71 0.074(5) 0.088(6) 0.069(5) 0.015(4) 0.010(4) -0.005(4)
Cl72 0.128(8) 0.126(8) 0.058(5) -0.019(5) 0.025(5) -0.076(7)
C224 0.056(16) 0.08(2) 0.043(14) -0.026(13) 0.028(12) -0.019(14)
Cl82 0.038(3) 0.042(4) 0.037(3) 0.002(2) 0.010(2) 0.002(2)
Cl83 0.020(2) 0.055(4) 0.051(3) -0.012(3) 0.006(2) -0.017(2)
Cl84 0.033(3) 0.044(4) 0.036(3) 0.000(2) 0.018(2) -0.003(2)
C228 0.022(10) 0.049(16) 0.028(11) 0.008(10) 0.002(8) -0.004(10)
Cl88 0.015(2) 0.048(4) 0.020(2) -0.001(2) 0.0039(17) 0.003(2)
Cl89 0.015(2) 0.048(4) 0.033(3) 0.003(2) 0.0071(19) -0.007(2)
Cl90 0.019(2) 0.043(4) 0.071(4) -0.018(3) 0.013(3) 0.001(2)
C277 0.006(8) 0.027(12) 0.040(11) 0.015(9) 0.006(8) -0.001(7)

loop_
_atom_type_symbol
_atom_type_description
_atom_type_scat_dispersion_real
_atom_type_scat_dispersion_imag
_atom_type_scat_source
C C 0.0033 0.0016 'International Tables Vol C Tables 4.2.6.8 and 6.1.1.4'
H H 0.0000 0.0000 'International Tables Vol C Tables 4.2.6.8 and 6.1.1.4'
Cl Cl 0.1484 0.1585 'International Tables Vol C Tables 4.2.6.8 and 6.1.1.4'
I I -0.4742 1.8119 'International Tables Vol C Tables 4.2.6.8 and 6.1.1.4'
N N 0.0061 0.0033 'International Tables Vol C Tables 4.2.6.8 and 6.1.1.4'
O O 0.0106 0.0060 'International Tables Vol C Tables 4.2.6.8 and 6.1.1.4'

loop_
_geom_angle_atom_site_label_1
_geom_angle_atom_site_label_2
_geom_angle_atom_site_label_3
_geom_angle
C6 O7 C8 126.5(14)
C12 O11 C10 117.8(13)
C23 O24 C25 119.0(12)
C29 O28 C27 117.5(12)
C39 O40 C41 125.2(12)
C45 O44 C43 122.6(12)
C58 O57 C56 117.5(12)
C62 O61 C60 116.2(12)
C65 N1 C67 122.7(15)
C65 N1 C2 111.6(14)
C67 N1 C2 125.5(14)
C6 N5 C4 114.4(15)
C31 N30 C29 114.1(15)
C32 N34 C35 114.1(15)
C32 N34 C113 122.8(16)
C35 N34 C113 122.6(15)
C37 N38 C39 115.3(14)
C62 N63 C64 112.7(14)
O3 C2 N1 125.5(15)
O3 C2 C4 130.4(17)
N1 C2 C4 104.0(14)
N5 C4 C64 124.9(16)
N5 C4 C2 126.5(16)
C64 C4 C2 108.4(15)
N5 C6 O7 114.3(16)
N5 C6 C62 121.3(16)
O7 C6 C62 124.5(16)
C9 C8 C76 125.2(19)
C9 C8 O7 111.7(18)
C76 C8 O7 122.9(17)
C8 C9 C10 116.3(18)
C8 C9 H9 121.9
C10 C9 H9 121.9
O11 C10 C78 121.2(15)
O11 C10 C9 115.8(16)
C78 C10 C9 122.0(16)
C23 C12 O11 129.1(15)
C23 C12 C13 120.7(15)
O11 C12 C13 109.7(14)
O14 C13 C12 122.2(16)
O14 C13 C15 121.0(16)
C12 C13 C15 116.8(16)
C20 C15 C16 118.9(18)
C20 C15 C13 121.8(17)
C16 C15 C13 119.2(17)
C17 C16 C15 122(2)
C17 C16 H16 119.2
C15 C16 H16 119.2
C16 C17 C18 120(2)
C16 C17 H17 120.1
C18 C17 H17 120.1
C19 C18 C17 113.0(19)
C19 C18 H18 123.5
C17 C18 H18 123.5
C20 C19 C18 126.1(19)
C20 C19 H19 117.0
C18 C19 H19 117.0
C15 C20 C19 120.3(17)
C15 C20 C21 122.1(16)
C19 C20 C21 117.4(16)
O22 C21 C23 121.2(15)
O22 C21 C20 124.1(15)
C23 C21 C20 114.1(14)
C12 C23 O24 120.8(15)
C12 C23 C21 123.0(15)
O24 C23 C21 116.1(14)
C146 C25 O24 121.6(15)
C146 C25 C26 123.4(16)
O24 C25 C26 114.8(16)
C27 C26 C25 118.1(17)
C27 C26 H26 121.0
C25 C26 H26 121.0
C26 C27 O28 120.4(15)
C26 C27 C86 123.4(15)
O28 C27 C86 116.0(13)
N30 C29 C39 125.0(15)
N30 C29 O28 116.1(14)
C39 C29 O28 118.8(14)
N30 C31 C37 121.9(17)
N30 C31 C32 130.9(17)
C37 C31 C32 107.2(15)
O33 C32 N34 128.4(19)
O33 C32 C31 126.3(18)
N34 C32 C31 105.3(16)
O36 C35 N34 127.5(15)
O36 C35 C37 127.4(15)
N34 C35 C37 105.0(14)
N38 C37 C31 124.3(16)
N38 C37 C35 127.1(15)
C31 C37 C35 108.5(15)
O40 C39 N38 112.6(13)
O40 C39 C29 128.4(14)
N38 C39 C29 118.9(14)
C42 C41 C94 122.3(15)
C42 C41 O40 115.3(14)
C94 C41 O40 122.1(13)
C43 C42 C41 119.3(16)
C43 C42 H42 120.4
C41 C42 H42 120.4
C42 C43 O44 118.4(14)
C42 C43 C96 123.0(15)
O44 C43 C96 118.6(13)
C56 C45 O44 124.7(13)
C56 C45 C46 124.8(15)
O44 C45 C46 110.5(13)
O47 C46 C48 124.5(16)
O47 C46 C45 119.5(16)
C48 C46 C45 115.9(15)
C53 C48 C49 118.5(15)
C53 C48 C46 121.4(14)
C49 C48 C46 120.1(15)
C50 C49 C48 120.0(16)
C50 C49 H49 120.0
C48 C49 H49 120.0
C49 C50 C51 121.4(18)
C49 C50 H50 119.3
C51 C50 H50 119.3
C50 C51 C52 119(2)
C50 C51 H51 120.3
C52 C51 H51 120.3
C51 C52 C53 121.1(18)
C51 C52 H52 119.5
C53 C52 H52 119.5
C52 C53 C48 119.3(15)
C52 C53 C54 120.0(15)
C48 C53 C54 120.7(14)
O55 C54 C53 122.9(14)
O55 C54 C56 119.5(14)
C53 C54 C56 117.5(13)
C45 C56 O57 124.3(14)
C45 C56 C54 118.9(14)
O57 C56 C54 116.7(13)
C103 C58 O57 122.0(15)
C103 C58 C59 121.8(16)
O57 C58 C59 116.1(15)
C60 C59 C58 116.8(17)
C60 C59 H59 121.6
C58 C59 H59 121.6
C59 C60 C105 124.8(17)
C59 C60 O61 119.7(16)
C105 C60 O61 115.3(15)
N63 C62 O61 117.1(14)
N63 C62 C6 124.1(15)
O61 C62 C6 118.7(15)
N63 C64 C4 122.3(16)
N63 C64 C65 129.9(16)
C4 C64 C65 107.8(15)
O66 C65 N1 126.3(16)
O66 C65 C64 125.7(15)
N1 C65 C64 108.0(15)
N1 C67 C73 121.4(16)
N1 C67 C68 121.5(15)
C73 C67 C68 117.0(15)
C70 C68 C67 121.3(16)
C70 C68 C69 120.7(17)
C67 C68 C69 118.0(15)
C68 C69 H69A 109.5
C68 C69 H69B 109.5
H69A C69 H69B 109.5
C68 C69 H69C 109.5
H69A C69 H69C 109.5
H69B C69 H69C 109.5
C68 C70 C71 119.7(18)
C68 C70 H70 120.2
C71 C70 H70 120.2
C72 C71 C70 124.6(17)
C72 C71 I75 116.1(13)
C70 C71 I75 119.1(13)
C71 C72 C73 115.2(16)
C71 C72 H72 122.4
C73 C72 H72 122.4
C67 C73 C72 121.9(16)
C67 C73 C74 120.3(15)
C72 C73 C74 117.8(15)
C73 C74 H74A 109.5
C73 C74 H74B 109.5
H74A C74 H74B 109.5
C73 C74 H74C 109.5
H74A C74 H74C 109.5
H74B C74 H74C 109.5
C8 C76 C77 114.2(16)
C8 C76 C106 124.9(16)
C77 C76 C106 120.9(16)
C78 C77 C76 125.6(16)
C78 C77 H77 117.2
C76 C77 H77 117.2
C77 C78 C10 116.3(15)
C77 C78 C122 122.5(14)
C10 C78 C122 118.7(14)
C80 C79 C122 113.4(14)
C80 C79 H79A 108.9
C122 C79 H79A 108.9
C80 C79 H79B 108.9
C122 C79 H79B 108.9
H79A C79 H79B 107.7
C81 C80 C79 111.3(14)
C81 C80 H80A 109.4
C79 C80 H80A 109.4
C81 C80 H80B 109.4
C79 C80 H80B 109.4
H80A C80 H80B 108.0
C80 C81 C82 113.8(15)
C80 C81 H81A 108.8
C82 C81 H81A 108.8
C80 C81 H81B 108.8
C82 C81 H81B 108.8
H81A C81 H81B 107.7
C83 C82 C81 112.1(16)
C83 C82 H82A 109.2
C81 C82 H82A 109.2
C83 C82 H82B 109.2
C81 C82 H82B 109.2
H82A C82 H82B 107.9
C82 C83 C84 110.0(17)
C82 C83 H83A 109.7
C84 C83 H83A 109.7
C82 C83 H83B 109.7
C84 C83 H83B 109.7
H83A C83 H83B 108.2
C83 C84 H84A 109.5
C83 C84 H84B 109.5
H84A C84 H84B 109.5
C83 C84 H84C 109.5
H84A C84 H84C 109.5
H84B C84 H84C 109.5
C146 C85 C86 120.4(15)
C146 C85 H85 119.8
C86 C85 H85 119.8
C27 C86 C85 115.5(14)
C27 C86 C87 121.7(14)
C85 C86 C87 122.8(15)
C86 C87 C88 119.2(15)
C86 C87 C94 107.1(13)
C88 C87 C94 110.4(14)
C86 C87 H87 106.5
C88 C87 H87 106.5
C94 C87 H87 106.5
C89 C88 C87 114.5(16)
C89 C88 H88A 108.6
C87 C88 H88A 108.6
C89 C88 H88B 108.6
C87 C88 H88B 108.6
H88A C88 H88B 107.6
C88 C89 C90 113.7(18)
C88 C89 H89A 108.8
C90 C89 H89A 108.8
C88 C89 H89B 108.8
C90 C89 H89B 108.8
H89A C89 H89B 107.7
C91 C90 C89 115.1(19)
C91 C90 H90A 108.5
C89 C90 H90A 108.5
C91 C90 H90B 108.5
C89 C90 H90B 108.5
H90A C90 H90B 107.5
C90 C91 C92 113(2)
C90 C91 H91A 109.0
C92 C91 H91A 109.0
C90 C91 H91B 109.0
C92 C91 H91B 109.0
H91A C91 H91B 107.8
C93 C92 C91 114(2)
C93 C92 H92A 108.7
C91 C92 H92A 108.7
C93 C92 H92B 108.7
C91 C92 H92B 108.7
H92A C92 H92B 107.6
C92 C93 H93A 109.5
C92 C93 H93B 109.5
H93A C93 H93B 109.5
C92 C93 H93C 109.5
H93A C93 H93C 109.5
H93B C93 H93C 109.5
C95 C94 C41 116.2(14)
C95 C94 C87 118.7(14)
C41 C94 C87 125.0(14)
C94 C95 C96 124.9(15)
C94 C95 H95 117.5
C96 C95 H95 117.5
C95 C96 C43 114.0(14)
C95 C96 C102 122.5(15)
C43 C96 C102 123.2(14)
C98 C97 C254 111.0(16)
C98 C97 H97A 109.4
C254 C97 H97A 109.4
C98 C97 H97B 109.4
C254 C97 H97B 109.4
H97A C97 H97B 108.0
C97 C98 C99 116(2)
C97 C98 H98A 108.4
C99 C98 H98A 108.4
C97 C98 H98B 108.4
C99 C98 H98B 108.4
H98A C98 H98B 107.4
C400 C99 C100 57(3)
C400 C99 C98 103(3)
C100 C99 C98 115(3)
C400 C99 H99C 148.2
C100 C99 H99C 108.6
C98 C99 H99C 108.6
C400 C99 H99D 59.5
C100 C99 H99D 108.6
C98 C99 H99D 108.6
H99C C99 H99D 107.5
C400 C99 H99A 111.1
C100 C99 H99A 54.4
C98 C99 H99A 111.1
H99C C99 H99A 58.2
H99D C99 H99A 140.3
C400 C99 H99B 111.1
C100 C99 H99B 134.0
C98 C99 H99B 111.1
H99C C99 H99B 55.6
H99D C99 H99B 53.6
H99A C99 H99B 109.1
C99 C100 C101 93(3)
C99 C100 H10A 113.1
C101 C100 H10A 113.1
C99 C100 H10B 113.1
C101 C100 H10B 113.1
H10A C100 H10B 110.4
C400 C101 C100 48(2)
C400 C101 H10F 88.0
C100 C101 H10F 109.5
C400 C101 H10G 77.4
C100 C101 H10G 109.5
H10F C101 H10G 109.5
C400 C101 H10H 156.6
C100 C101 H10H 109.5
H10F C101 H10H 109.5
H10G C101 H10H 109.5
C400 C101 H10C 109.5
C100 C101 H10C 114.9
H10F C101 H10C 24.6
H10G C101 H10C 124.6
H10H C101 H10C 85.4
C400 C101 H10D 109.5
C100 C101 H10D 134.9
H10F C101 H10D 107.6
H10G C101 H10D 32.1
H10H C101 H10D 80.7
H10C C101 H10D 109.5
C400 C101 H10E 109.5
C100 C101 H10E 62.4
H10F C101 H10E 130.0
H10G C101 H10E 119.8
H10H C101 H10E 47.4
H10C C101 H10E 109.5
H10D C101 H10E 109.5
C96 C102 C103 107.3(13)
C96 C102 C254 111.6(13)
C103 C102 C254 114.2(13)
C96 C102 H102 107.9
C103 C102 H102 107.9
C254 C102 H102 107.9
C58 C103 C104 118.1(15)
C58 C103 C102 120.5(14)
C104 C103 C102 121.1(15)
C105 C104 C103 121.1(17)
C105 C104 H104 119.4
C103 C104 H104 119.4
C104 C105 C60 117.2(17)
C104 C105 C106 123.6(17)
C60 C105 C106 119.2(16)
C107 C106 C76 115.1(16)
C107 C106 C105 114.3(15)
C76 C106 C105 106.6(14)
C107 C106 H106 106.8
C76 C106 H106 106.8
C105 C106 H106 106.8
C106 C107 C108 111.2(16)
C106 C107 H10I 109.4
C108 C107 H10I 109.4
C106 C107 H10J 109.4
C108 C107 H10J 109.4
H10I C107 H10J 108.0
C109 C108 C107 115.6(17)
C109 C108 H10K 108.4
C107 C108 H10K 108.4
C109 C108 H10L 108.4
C107 C108 H10L 108.4
H10K C108 H10L 107.4
C108 C109 C110 115.7(18)
C108 C109 H10M 108.4
C110 C109 H10M 108.3
C108 C109 H10N 108.4
C110 C109 H10N 108.4
H10M C109 H10N 107.4
C111 C110 C109 114(2)
C111 C110 H11A 108.8
C109 C110 H11A 108.8
C111 C110 H11B 108.8
C109 C110 H11B 108.8
H11A C110 H11B 107.7
C110 C111 C112 116(2)
C110 C111 H11C 108.3
C112 C111 H11C 108.3
C110 C111 H11D 108.3
C112 C111 H11D 108.3
H11C C111 H11D 107.4
C111 C112 H11E 109.5
C111 C112 H11F 109.5
H11E C112 H11F 109.5
C111 C112 H11G 109.5
H11E C112 H11G 109.5
H11F C112 H11G 109.5
C119 C113 C114 122.4(16)
C119 C113 N34 117.9(18)
C114 C113 N34 119.7(16)
C116 C114 C113 116.1(17)
C116 C114 C115 122.1(18)
C113 C114 C115 121.8(16)
C114 C115 H11H 109.5
C114 C115 H11I 109.5
H11H C115 H11I 109.5
C114 C115 H11J 109.5
H11H C115 H11J 109.5
H11I C115 H11J 109.5
C117 C116 C114 121(2)
C117 C116 H116 119.3
C114 C116 H116 119.3
C116 C117 C118 125(2)
C116 C117 I121 120.2(17)
C118 C117 I121 114.9(19)
C117 C118 C119 117(2)
C117 C118 H118 121.6
C119 C118 H118 121.6
C113 C119 C118 117.9(17)
C113 C119 C120 122.4(17)
C118 C119 C120 119.6(17)
C119 C120 H12A 109.5
C119 C120 H12B 109.5
H12A C120 H12B 109.5
C119 C120 H12C 109.5
H12A C120 H12C 109.5
H12B C120 H12C 109.5
C146 C122 C78 107.9(13)
C146 C122 C79 115.4(13)
C78 C122 C79 108.0(13)
C146 C122 H122 108.5
C78 C122 H122 108.5
C79 C122 H122 108.5
C25 C146 C85 118.9(15)
C25 C146 C122 121.4(14)
C85 C146 C122 119.6(14)
C97 C254 C102 111.9(14)
C97 C254 H25A 109.2
C102 C254 H25A 109.2
C97 C254 H25B 109.2
C102 C254 H25B 109.2
H25A C254 H25B 107.9
C99 C400 C101 104(3)
C99 C400 H40A 111.0
C101 C400 H40A 111.0
C99 C400 H40B 111.0
C101 C400 H40B 111.0
H40A C400 H40B 109.0
C306 O307 C308 125.1(12)
C312 O311 C310 120.7(11)
C384 O324 C323 118.1(11)
C328 O327 C326 116.8(12)
C338 O339 C340 126.7(14)
C344 O343 C342 120.3(13)
C355 O356 C357 119.3(12)
C361 O360 C359 116.4(12)
C364 N301 C366 121.7(14)
C364 N301 C302 111.9(13)
C366 N301 C302 125.8(14)
C304 N305 C306 113.7(14)
C328 N329 C330 112.7(14)
C331 N333 C416 124.4(15)
C331 N333 C334 112.4(13)
C416 N333 C334 123.2(14)
C338 N337 C336 110.6(14)
C363 N362 C361 114.6(14)
C416 C153 C421 119.3(17)
C416 C153 C422 121.2(16)
C421 C153 C422 119.4(15)
O303 C302 N301 125.7(15)
O303 C302 C304 130.3(16)
N301 C302 C304 104.0(13)
N305 C304 C363 125.1(16)
N305 C304 C302 124.4(16)
C363 C304 C302 110.1(15)
O307 C306 N305 113.9(13)
O307 C306 C361 126.7(14)
N305 C306 C361 119.4(14)
C374 C308 C309 121.8(14)
C374 C308 O307 124.6(13)
C309 C308 O307 113.5(13)
C310 C309 C308 119.6(15)
C310 C309 H309 120.2
C308 C309 H309 120.2
C309 C310 C376 122.4(14)
C309 C310 O311 119.2(14)
C376 C310 O311 118.4(13)
C323 C312 O311 128.1(14)
C323 C312 C313 121.6(14)
O311 C312 C313 109.9(12)
O314 C313 C312 120.1(15)
O314 C313 C315 121.9(15)
C312 C313 C315 117.9(14)
C316 C315 C320 122.6(16)
C316 C315 C313 119.4(15)
C320 C315 C313 117.8(15)
C317 C316 C315 120.2(16)
C317 C316 H316 119.9
C315 C316 H316 119.9
C316 C317 C318 116.7(17)
C316 C317 H317 121.7
C318 C317 H317 121.7
C319 C318 C317 123.2(19)
C319 C318 H318 118.4
C317 C318 H318 118.4
C318 C319 C320 122.3(18)
C318 C319 H319 118.8
C320 C319 H319 118.8
C315 C320 C319 114.7(15)
C315 C320 C321 122.5(14)
C319 C320 C321 122.6(15)
O322 C321 C320 120.7(15)
O322 C321 C323 121.0(15)
C320 C321 C323 118.2(14)
C312 C323 O324 121.8(13)
C312 C323 C321 121.1(14)
O324 C323 C321 117.1(13)
C326 C325 C384 115.9(15)
C326 C325 H325 122.1
C384 C325 H325 122.1
C325 C326 C387 123.5(16)
C325 C326 O327 117.7(15)
C387 C326 O327 118.8(14)
O327 C328 N329 119.7(14)
O327 C328 C338 119.9(15)
N329 C328 C338 120.3(15)
C336 C330 N329 125.1(16)
C336 C330 C331 110.0(15)
N329 C330 C331 124.8(16)
O332 C331 N333 125.5(15)
O332 C331 C330 129.4(15)
N333 C331 C330 105.0(14)
O335 C334 N333 127.4(16)
O335 C334 C336 128.6(17)
N333 C334 C336 103.9(14)
C330 C336 N337 124.9(16)
C330 C336 C334 108.5(15)
N337 C336 C334 126.3(15)
N337 C338 O339 111.3(16)
N337 C338 C328 124.9(17)
O339 C338 C328 123.7(16)
C395 C340 O339 123.7(15)
C395 C340 C341 122.3(16)
O339 C340 C341 113.9(16)
C342 C341 C340 117.8(18)
C342 C341 H341 121.1
C340 C341 H341 121.1
C397 C342 C341 121.6(16)
C397 C342 O343 120.5(14)
C341 C342 O343 117.9(16)
C355 C344 O343 129.8(16)
C355 C344 C345 119.2(15)
O343 C344 C345 110.7(14)
O346 C345 C347 124.9(15)
O346 C345 C344 117.8(15)
C347 C345 C344 117.3(14)
C352 C347 C348 120.7(18)
C352 C347 C345 124.2(16)
C348 C347 C345 114.9(16)
C347 C348 C349 114.4(19)
C347 C348 H348 122.8
C349 C348 H348 122.8
C350 C349 C348 125(2)
C350 C349 H349 117.4
C348 C349 H349 117.4
C349 C350 C351 114.1(18)
C349 C350 H350 122.9
C351 C350 H350 122.9
C352 C351 C350 121.9(18)
C352 C351 H351 119.0
C350 C351 H351 119.0
C351 C352 C347 123.5(18)
C351 C352 C353 118.8(16)
C347 C352 C353 117.7(16)
O354 C353 C355 121.7(15)
O354 C353 C352 120.3(15)
C355 C353 C352 117.9(14)
C344 C355 O356 120.8(15)
C344 C355 C353 123.1(16)
O356 C355 C353 116.1(14)
C358 C357 C405 123.5(15)
C358 C357 O356 117.6(15)
C405 C357 O356 118.9(14)
C357 C358 C359 118.9(16)
C357 C358 H358 120.6
C359 C358 H358 120.6
C407 C359 C358 121.0(15)
C407 C359 O360 120.5(13)
C358 C359 O360 118.5(14)
N362 C361 O360 118.1(14)
N362 C361 C306 123.7(15)
O360 C361 C306 118.1(14)
N362 C363 C304 122.7(15)
N362 C363 C364 128.2(15)
C304 C363 C364 109.1(14)
O365 C364 N301 125.8(16)
O365 C364 C363 129.2(16)
N301 C364 C363 104.9(13)
C367 C366 C415 126.3(18)
C367 C366 N301 119.3(17)
C415 C366 N301 114.4(16)
C366 C367 C369 113.7(17)
C366 C367 C368 125.7(17)
C369 C367 C368 120.5(17)
C367 C368 H36A 109.5
C367 C368 H36B 109.5
H36A C368 H36B 109.5
C367 C368 H36C 109.5
H36A C368 H36C 109.5
H36B C368 H36C 109.5
C370 C369 C367 124.4(17)
C370 C369 H369 117.8
C367 C369 H369 117.8
C369 C370 C371 122.6(18)
C369 C370 I373 122.4(13)
C371 C370 I373 115.0(15)
C415 C371 C370 115(2)
C415 C371 H371 122.6
C370 C371 H371 122.6
C415 C372 H37A 109.5
C415 C372 H37B 109.5
H37A C372 H37B 109.5
C415 C372 H37C 109.5
H37A C372 H37C 109.5
H37B C372 H37C 109.5
C308 C374 C375 117.6(14)
C308 C374 C408 125.5(14)
C375 C374 C408 116.8(14)
C376 C375 C374 122.8(16)
C376 C375 H375 118.6
C374 C375 H375 118.6
C310 C376 C375 115.6(14)
C310 C376 C377 124.1(14)
C375 C376 C377 120.0(14)
C376 C377 C378 112.8(13)
C376 C377 C385 108.2(12)
C378 C377 C385 111.1(13)
C376 C377 H377 108.2
C378 C377 H377 108.2
C385 C377 H377 108.2
C377 C378 C379 112.4(14)
C377 C378 H37D 109.1
C379 C378 H37D 109.1
C377 C378 H37E 109.1
C379 C378 H37E 109.1
H37D C378 H37E 107.8
C380 C379 C378 106.0(14)
C380 C379 H37F 110.5
C378 C379 H37F 110.5
C380 C379 H37G 110.5
C378 C379 H37G 110.5
H37F C379 H37G 108.7
C379 C380 C381 111.3(16)
C379 C380 H38A 109.4
C381 C380 H38A 109.4
C379 C380 H38B 109.4
C381 C380 H38B 109.4
H38A C380 H38B 108.0
C382 C381 C380 108.5(16)
C382 C381 H38C 110.0
C380 C381 H38C 110.0
C382 C381 H38D 110.0
C380 C381 H38D 110.0
H38C C381 H38D 108.4
C381 C382 C383 108.6(16)
C381 C382 H38E 110.0
C383 C382 H38E 110.0
C381 C382 H38F 110.0
C383 C382 H38F 110.0
H38E C382 H38F 108.4
C382 C383 H38G 109.5
C382 C383 H38H 109.5
H38G C383 H38H 109.5
C382 C383 H38I 109.5
H38G C383 H38I 109.5
H38H C383 H38I 109.5
O324 C384 C385 122.5(14)
O324 C384 C325 116.4(14)
C385 C384 C325 120.9(15)
C384 C385 C386 117.6(15)
C384 C385 C377 118.3(14)
C386 C385 C377 123.4(16)
C387 C386 C385 121.9(18)
C387 C386 H386 119.1
C385 C386 H386 119.1
C386 C387 C326 120.2(16)
C386 C387 C388 122.0(16)
C326 C387 C388 117.7(15)
C395 C388 C389 116.8(15)
C395 C388 C387 106.9(13)
C389 C388 C387 110.1(14)
C395 C388 H388 107.6
C389 C388 H388 107.6
C387 C388 H388 107.6
C388 C389 C390 111.6(18)
C388 C389 H38J 109.3
C390 C389 H38J 109.3
C388 C389 H38K 109.3
C390 C389 H38K 109.3
H38J C389 H38K 108.0
C389 C390 C391 113(2)
C389 C390 H39A 109.0
C391 C390 H39A 109.0
C389 C390 H39B 109.0
C391 C390 H39B 109.0
H39A C390 H39B 107.8
C392 C391 C390 112(2)
C392 C391 H39C 109.3
C390 C391 H39C 109.3
C392 C391 H39D 109.3
C390 C391 H39D 109.3
H39C C391 H39D 107.9
C393 C392 C391 114(2)
C393 C392 H39E 108.7
C391 C392 H39E 108.7
C393 C392 H39F 108.7
C391 C392 H39F 108.7
H39E C392 H39F 107.6
C392 C393 C394 118(2)
C392 C393 H39G 107.7
C394 C393 H39G 107.7
C392 C393 H39H 107.7
C394 C393 H39H 107.7
H39G C393 H39H 107.1
C393 C394 H39I 109.5
C393 C394 H39J 109.5
H39I C394 H39J 109.5
C393 C394 H39K 109.5
H39I C394 H39K 109.5
H39J C394 H39K 109.5
C340 C395 C396 117.4(15)
C340 C395 C388 123.1(15)
C396 C395 C388 119.3(15)
C397 C396 C395 123.6(16)
C397 C396 H396 118.2
C395 C396 H396 118.2
C396 C397 C342 117.3(15)
C396 C397 C398 121.4(14)
C342 C397 C398 120.1(14)
C405 C398 C399 116.0(13)
C405 C398 C397 106.3(12)
C399 C398 C397 109.5(13)
C405 C398 H398 108.3
C399 C398 H398 108.3
C397 C398 H398 108.3
C398 C399 C1 113.8(14)
C398 C399 H39L 108.8
C1 C399 H39L 108.8
C398 C399 H39M 108.8
C1 C399 H39M 108.8
H39L C399 H39M 107.7
C401 C1 C399 114.6(14)
C401 C1 H1A 108.6
C399 C1 H1A 108.6
C401 C1 H1B 108.6
C399 C1 H1B 108.6
H1A C1 H1B 107.6
C1 C401 C402 117.4(15)
C1 C401 H40C 107.9
C402 C401 H40C 108.0
C1 C401 H40D 108.0
C402 C401 H40D 108.0
H40C C401 H40D 107.2
C403 C402 C401 112.8(15)
C403 C402 H40E 109.0
C401 C402 H40E 109.0
C403 C402 H40F 109.0
C401 C402 H40F 109.0
H40E C402 H40F 107.8
C402 C403 C404 111.7(16)
C402 C403 H40G 109.3
C404 C403 H40G 109.3
C402 C403 H40H 109.3
C404 C403 H40H 109.3
H40G C403 H40H 107.9
C403 C404 H40I 109.5
C403 C404 H40J 109.5
H40I C404 H40J 109.5
C403 C404 H40K 109.5
H40I C404 H40K 109.5
H40J C404 H40K 109.5
C406 C405 C357 116.8(14)
C406 C405 C398 121.9(15)
C357 C405 C398 121.2(14)
C405 C406 C407 121.6(16)
C405 C406 H406 119.2
C407 C406 H406 119.2
C359 C407 C406 118.2(14)
C359 C407 C408 118.1(13)
C406 C407 C408 123.6(14)
C407 C408 C374 107.6(12)
C407 C408 C409 115.7(13)
C374 C408 C409 114.0(13)
C407 C408 H408 106.3
C374 C408 H408 106.3
C409 C408 H408 106.3
C408 C409 C410 110.6(14)
C408 C409 H40L 109.5
C410 C409 H40L 109.5
C408 C409 H40M 109.5
C410 C409 H40M 109.5
H40L C409 H40M 108.1
C411 C410 C409 111.0(15)
C411 C410 H41A 109.4
C409 C410 H41A 109.4
C411 C410 H41B 109.4
C409 C410 H41B 109.4
H41A C410 H41B 108.0
C410 C411 C412 113.8(15)
C410 C411 H41C 108.8
C412 C411 H41C 108.8
C410 C411 H41D 108.8
C412 C411 H41D 108.8
H41C C411 H41D 107.7
C413 C412 C411 113.9(17)
C413 C412 H41E 108.8
C411 C412 H41E 108.8
C413 C412 H41F 108.8
C411 C412 H41F 108.8
H41E C412 H41F 107.7
C412 C413 C414 115(2)
C412 C413 H41G 108.4
C414 C413 H41G 108.4
C412 C413 H41H 108.4
C414 C413 H41H 108.4
H41G C413 H41H 107.5
C413 C414 H41I 109.5
C413 C414 H41J 109.5
H41I C414 H41J 109.5
C413 C414 H41K 109.5
H41I C414 H41K 109.5
H41J C414 H41K 109.5
C371 C415 C366 118(2)
C371 C415 C372 116(2)
C366 C415 C372 125(2)
C153 C416 N333 119.6(17)
C153 C416 C417 118.5(17)
N333 C416 C417 121.8(17)
C419 C417 C416 120.9(16)
C419 C417 C418 121.0(17)
C416 C417 C418 117.8(16)
C417 C418 H41L 109.5
C417 C418 H41M 109.5
H41L C418 H41M 109.5
C417 C418 H41N 109.5
H41L C418 H41N 109.5
H41M C418 H41N 109.5
C420 C419 C417 117.5(17)
C420 C419 H419 121.2
C417 C419 H419 121.2
C421 C420 C419 124.9(16)
C421 C420 I423 117.3(13)
C419 C420 I423 117.7(13)
C420 C421 C153 118.8(16)
C420 C421 H421 120.6
C153 C421 H421 120.6
C153 C422 H42A 109.5
C153 C422 H42B 109.4
H42A C422 H42B 109.5
C153 C422 H42C 109.5
H42A C422 H42C 109.5
H42B C422 H42C 109.5
Cl3 C201 Cl1 111.0(12)
Cl3 C201 Cl2 111.2(12)
Cl1 C201 Cl2 109.0(11)
Cl3 C201 H201 108.5
Cl1 C201 H201 108.5
Cl2 C201 H201 108.5
Cl1C C273 Cl1B 111.6(11)
Cl1C C273 Cl23 109.0(10)
Cl1B C273 Cl23 107.9(10)
Cl1C C273 H273 109.4
Cl1B C273 H273 109.4
Cl23 C273 H273 109.4
Cl6 C202 Cl5 115(2)
Cl6 C202 Cl4 109.6(19)
Cl5 C202 Cl4 109.3(18)
Cl6 C202 H202 107.4
Cl5 C202 H202 107.4
Cl4 C202 H202 107.4
Cl8 C203 Cl9 106.4(14)
Cl8 C203 Cl7 108.2(15)
Cl9 C203 Cl7 109.4(14)
Cl8 C203 H203 110.9
Cl9 C203 H203 110.9
Cl7 C203 H203 110.9
Cl10 C204 Cl12 111.5(12)
Cl10 C204 Cl11 109.6(11)
Cl12 C204 Cl11 109.2(10)
Cl10 C204 H204 108.8
Cl12 C204 H204 108.8
Cl11 C204 H204 108.8
Cl15 C230 Cl13 112.1(12)
Cl15 C230 Cl14 110.5(11)
Cl13 C230 Cl14 108.4(11)
Cl15 C230 H230 108.6
Cl13 C230 H230 108.6
Cl14 C230 H230 108.6
Cl16 C206 Cl17 122(4)
Cl16 C206 Cl18 117(4)
Cl17 C206 Cl18 101(3)
Cl16 C206 H206 104.7
Cl17 C206 H206 104.7
Cl18 C206 H206 104.7
Cl19 C207 Cl21 110.1(11)
Cl19 C207 Cl20 109.9(10)
Cl21 C207 Cl20 103.1(10)
Cl19 C207 H207 111.2
Cl21 C207 H207 111.2
Cl20 C207 H207 111.2
Cl24 C208 Cl22 110.8(10)
Cl24 C208 Cl1A 107.9(11)
Cl22 C208 Cl1A 109.6(11)
Cl24 C208 H208 109.5
Cl22 C208 H208 109.5
Cl1A C208 H208 109.5
Cl25 C209 Cl27 110.4(14)
Cl25 C209 Cl26 103.1(13)
Cl27 C209 Cl26 111.9(13)
Cl25 C209 H209 110.4
Cl27 C209 H209 110.4
Cl26 C209 H209 110.4
Cl28 C210 Cl30 117.1(17)
Cl28 C210 Cl29 109.0(13)
Cl30 C210 Cl29 108.4(13)
Cl28 C210 H210 107.3
Cl30 C210 H210 107.3
Cl29 C210 H210 107.3
Cl32 C211 Cl33 111.4(10)
Cl32 C211 Cl31 109.2(10)
Cl33 C211 Cl31 110.6(10)
Cl32 C211 H211 108.5
Cl33 C211 H211 108.5
Cl31 C211 H211 108.5
Cl34 C212 Cl35 116(2)
Cl34 C212 Cl36 105(2)
Cl35 C212 Cl36 109(2)
Cl34 C212 H212 109.0
Cl35 C212 H212 109.0
Cl36 C212 H212 109.0
Cl39 C213 Cl37 116.5(14)
Cl39 C213 Cl38 111.9(13)
Cl37 C213 Cl38 109.6(14)
Cl39 C213 H213 106.0
Cl37 C213 H213 106.0
Cl38 C213 H213 106.0
Cl41 C214 Cl40 112.3(12)
Cl41 C214 Cl42 110.9(10)
Cl40 C214 Cl42 105.2(10)
Cl41 C214 H214 109.4
Cl40 C214 H214 109.4
Cl42 C214 H214 109.4
Cl45 C215 Cl44 109.2(12)
Cl45 C215 Cl43 112.3(11)
Cl44 C215 Cl43 105.1(12)
Cl45 C215 H215 110.0
Cl44 C215 H215 110.0
Cl43 C215 H215 110.0
Cl48 C216 Cl46 112.2(11)
Cl48 C216 Cl47 110.6(9)
Cl46 C216 Cl47 108.6(10)
Cl48 C216 H216 108.5
Cl46 C216 H216 108.5
Cl47 C216 H216 108.5
Cl51 C217 Cl49 111.1(11)
Cl51 C217 Cl50 111.3(11)
Cl49 C217 Cl50 110.6(11)
Cl51 C217 H217 107.9
Cl49 C217 H217 107.9
Cl50 C217 H217 107.9
Cl52 C218 Cl53 112.2(17)
Cl52 C218 Cl54 109.5(16)
Cl53 C218 Cl54 107.1(13)
Cl52 C218 H218 109.3
Cl53 C218 H218 109.3
Cl54 C218 H218 109.3
Cl57 C219 Cl55 113.7(12)
Cl57 C219 Cl56 112.3(12)
Cl55 C219 Cl56 107.0(12)
Cl57 C219 H219 107.9
Cl55 C219 H219 107.9
Cl56 C219 H219 107.9
Cl60 C220 Cl59 106.6(12)
Cl60 C220 Cl58 104.0(11)
Cl59 C220 Cl58 103.2(11)
Cl60 C220 H220 114.0
Cl59 C220 H220 114.0
Cl58 C220 H220 114.0
Cl63 C221 Cl62 114.4(14)
Cl63 C221 Cl61 110.5(12)
Cl62 C221 Cl61 105.5(14)
Cl63 C221 H221 108.8
Cl62 C221 H221 108.8
Cl61 C221 H221 108.8
Cl64 C222 Cl66 112.6(12)
Cl64 C222 Cl65 108.8(11)
Cl66 C222 Cl65 108.3(13)
Cl64 C222 H222 109.0
Cl66 C222 H222 109.0
Cl65 C222 H222 109.0
Cl68 C223 Cl69 121(3)
Cl68 C223 Cl67 114(3)
Cl69 C223 Cl67 98(3)
Cl68 C223 H223 107.6
Cl69 C223 H223 107.6
Cl67 C223 H223 107.6
Cl70 C224 Cl71 116.4(14)
Cl70 C224 Cl72 113.7(16)
Cl71 C224 Cl72 108.9(16)
Cl70 C224 H224 105.6
Cl71 C224 H224 105.6
Cl72 C224 H224 105.6
Cl1I C225 Cl73 118.9(12)
Cl1I C225 Cl75 76.1(9)
Cl73 C225 Cl75 116.4(10)
Cl1I C225 Cl1H 116.8(11)
Cl73 C225 Cl1H 25.3(5)
Cl75 C225 Cl1H 141.7(12)
Cl1I C225 Cl74 29.8(6)
Cl73 C225 Cl74 107.0(9)
Cl75 C225 Cl74 105.8(9)
Cl1H C225 Cl74 94.3(8)
Cl1I C225 Cl1G 108.2(12)
Cl73 C225 Cl1G 73.2(9)
Cl75 C225 Cl1G 45.3(7)
Cl1H C225 Cl1G 97.7(10)
Cl74 C225 Cl1G 134.0(12)
Cl1I C225 H225 122.8
Cl73 C225 H225 109.1
Cl75 C225 H225 109.1
Cl1H C225 H225 93.9
Cl74 C225 H225 109.1
Cl1G C225 H225 114.1
Cl1I C225 H22A 111.1
Cl73 C225 H22A 125.5
Cl75 C225 H22A 94.8
Cl1H C225 H22A 111.1
Cl74 C225 H22A 105.4
Cl1G C225 H22A 111.1
H225 C225 H22A 17.2
Cl1J C226 Cl1L 107.0(13)
Cl1J C226 Cl1K 129.4(19)
Cl1L C226 Cl1K 121.5(19)
Cl1J C226 Cl78 132.0(14)
Cl1L C226 Cl78 120.1(13)
Cl1K C226 Cl78 5(2)
Cl1J C226 Cl76 117.1(13)
Cl1L C226 Cl76 18.1(7)
Cl1K C226 Cl76 106.7(19)
Cl78 C226 Cl76 106.2(12)
Cl1J C226 Cl77 43.3(10)
Cl1L C226 Cl77 114.2(12)
Cl1K C226 Cl77 99.2(17)
Cl78 C226 Cl77 103.6(12)
Cl76 C226 Cl77 110.2(12)
Cl1J C226 H226 70.5
Cl1L C226 H226 94.9
Cl1K C226 H226 115.7
Cl78 C226 H226 112.1
Cl76 C226 H226 112.1
Cl77 C226 H226 112.1
Cl79 C227 Cl1F 139(2)
Cl79 C227 Cl81 126.9(18)
Cl1F C227 Cl81 18.5(15)
Cl79 C227 Cl1E 88.7(14)
Cl1F C227 Cl1E 120.5(17)
Cl81 C227 Cl1E 138.9(17)
Cl79 C227 Cl80 122.2(14)
Cl1F C227 Cl80 97.3(17)
Cl81 C227 Cl80 110.9(17)
Cl1E C227 Cl80 40.2(9)
Cl79 C227 Cl1D 61.0(11)
Cl1F C227 Cl1D 122.3(19)
Cl81 C227 Cl1D 105.3(17)
Cl1E C227 Cl1D 110.6(14)
Cl80 C227 Cl1D 105.6(18)
Cl79 C227 H1E 90.3
Cl1F C227 H1E 77.6
Cl81 C227 H1E 90.3
Cl1E C227 H1E 67.1
Cl80 C227 H1E 90.3
Cl1D C227 H1E 151.3
Cl82 C228 Cl83 109.5(11)
Cl82 C228 Cl84 108.9(11)
Cl83 C228 Cl84 108.3(11)
Cl82 C228 H228 110.0
Cl83 C228 H228 110.0
Cl84 C228 H228 110.0
Cl87 C229 Cl86 112.0(11)
Cl87 C229 Cl85 110.0(11)
Cl86 C229 Cl85 109.1(12)
Cl87 C229 H229 108.5
Cl86 C229 H229 108.5
Cl85 C229 H229 108.5
Cl90 C277 Cl89 110.9(9)
Cl90 C277 Cl88 107.5(9)
Cl89 C277 Cl88 107.9(10)
Cl90 C277 H277 110.2
Cl89 C277 H277 110.2
Cl88 C277 H277 110.2

loop_
_geom_bond_atom_site_label_1
_geom_bond_atom_site_label_2
_geom_bond_distance
I75 C71 2.092(16)
I121 C117 2.15(3)
O3 C2 1.181(19)
O7 C6 1.32(2)
O7 C8 1.43(2)
O11 C12 1.349(19)
O11 C10 1.39(2)
O14 C13 1.21(2)
O22 C21 1.182(19)
O24 C23 1.411(19)
O24 C25 1.42(2)
O28 C29 1.389(18)
O28 C27 1.392(18)
O33 C32 1.15(2)
O36 C35 1.235(18)
O40 C39 1.340(18)
O40 C41 1.427(19)
O44 C45 1.399(19)
O44 C43 1.407(19)
O47 C46 1.20(2)
O55 C54 1.206(18)
O57 C58 1.390(19)
O57 C56 1.390(18)
O61 C62 1.353(19)
O61 C60 1.45(2)
O66 C65 1.22(2)
N1 C65 1.34(2)
N1 C67 1.38(2)
N1 C2 1.45(2)
N5 C6 1.31(2)
N5 C4 1.32(2)
N30 C31 1.29(2)
N30 C29 1.34(2)
N34 C32 1.38(2)
N34 C35 1.41(2)
N34 C113 1.46(2)
N38 C37 1.27(2)
N38 C39 1.367(19)
N63 C62 1.32(2)
N63 C64 1.36(2)
C2 C4 1.49(2)
C4 C64 1.38(2)
C6 C62 1.43(2)
C8 C9 1.37(3)
C8 C76 1.39(3)
C9 C10 1.43(2)
C9 H9 1.0600
C10 C78 1.42(2)
C12 C23 1.33(2)
C12 C13 1.47(2)
C13 C15 1.50(3)
C15 C20 1.30(2)
C15 C16 1.45(3)
C16 C17 1.33(3)
C16 H16 1.0600
C17 C18 1.47(3)
C17 H17 1.0600
C18 C19 1.40(3)
C18 H18 1.0600
C19 C20 1.35(2)
C19 H19 1.0600
C20 C21 1.52(2)
C21 C23 1.49(2)
C25 C146 1.31(2)
C25 C26 1.43(2)
C26 C27 1.33(2)
C26 H26 1.0600
C27 C86 1.43(2)
C29 C39 1.37(2)
C31 C37 1.41(2)
C31 C32 1.53(3)
C35 C37 1.50(2)
C41 C42 1.36(2)
C41 C94 1.41(2)
C42 C43 1.35(2)
C42 H42 1.0600
C43 C96 1.43(2)
C45 C56 1.34(2)
C45 C46 1.46(2)
C46 C48 1.45(2)
C48 C53 1.42(2)
C48 C49 1.42(2)
C49 C50 1.37(2)
C49 H49 1.0600
C50 C51 1.38(3)
C50 H50 1.0600
C51 C52 1.38(3)
C51 H51 1.0600
C52 C53 1.39(2)
C52 H52 1.0600
C53 C54 1.44(2)
C54 C56 1.51(2)
C58 C103 1.36(2)
C58 C59 1.40(2)
C59 C60 1.34(2)
C59 H59 1.0600
C60 C105 1.38(3)
C64 C65 1.48(2)
C67 C73 1.40(2)
C67 C68 1.44(3)
C68 C70 1.37(2)
C68 C69 1.54(3)
C69 H69A 1.0800
C69 H69B 1.0800
C69 H69C 1.0800
C70 C71 1.38(2)
C70 H70 1.0600
C71 C72 1.37(3)
C72 C73 1.48(2)
C72 H72 1.0600
C73 C74 1.52(3)
C74 H74A 1.0800
C74 H74B 1.0800
C74 H74C 1.0800
C76 C77 1.43(2)
C76 C106 1.49(2)
C77 C78 1.35(2)
C77 H77 1.0600
C78 C122 1.52(2)
C79 C80 1.53(2)
C79 C122 1.57(2)
C79 H79A 1.0800
C79 H79B 1.0800
C80 C81 1.51(2)
C80 H80A 1.0800
C80 H80B 1.0800
C81 C82 1.55(3)
C81 H81A 1.0800
C81 H81B 1.0800
C82 C83 1.49(3)
C82 H82A 1.0800
C82 H82B 1.0800
C83 C84 1.57(3)
C83 H83A 1.0800
C83 H83B 1.0800
C84 H84A 1.0800
C84 H84B 1.0800
C84 H84C 1.0800
C85 C146 1.42(2)
C85 C86 1.44(2)
C85 H85 1.0600
C86 C87 1.47(2)
C87 C88 1.54(3)
C87 C94 1.54(2)
C87 H87 1.0800
C88 C89 1.45(3)
C88 H88A 1.0800
C88 H88B 1.0800
C89 C90 1.53(3)
C89 H89A 1.0800
C89 H89B 1.0800
C90 C91 1.51(3)
C90 H90A 1.0800
C90 H90B 1.0800
C91 C92 1.54(3)
C91 H91A 1.0800
C91 H91B 1.0800
C92 C93 1.54(3)
C92 H92A 1.0800
C92 H92B 1.0800
C93 H93A 1.0800
C93 H93B 1.0800
C93 H93C 1.0800
C94 C95 1.37(2)
C95 C96 1.40(2)
C95 H95 1.0600
C96 C102 1.50(2)
C97 C98 1.48(3)
C97 C254 1.54(2)
C97 H97A 1.0800
C97 H97B 1.0800
C98 C99 1.62(4)
C98 H98A 1.0800
C98 H98B 1.0800
C99 C400 1.32(5)
C99 C100 1.55(6)
C99 H99C 1.0800
C99 H99D 1.0800
C99 H99A 1.0800
C99 H99B 1.0800
C100 C101 1.71(5)
C100 H10A 1.0800
C100 H10B 1.0800
C101 C400 1.68(5)
C101 H10F 0.9600
C101 H10G 0.9600
C101 H10H 0.9600
C101 H10C 0.9600
C101 H10D 0.9600
C101 H10E 0.9600
C102 C103 1.53(2)
C102 C254 1.54(2)
C102 H102 1.0800
C103 C104 1.41(2)
C104 C105 1.36(2)
C104 H104 1.0600
C105 C106 1.56(2)
C106 C107 1.47(3)
C106 H106 1.0800
C107 C108 1.56(3)
C107 H10I 1.0800
C107 H10J 1.0800
C108 C109 1.48(3)
C108 H10K 1.0800
C108 H10L 1.0800
C109 C110 1.50(3)
C109 H10M 1.0800
C109 H10N 1.0800
C110 C111 1.46(3)
C110 H11A 1.0800
C110 H11B 1.0800
C111 C112 1.48(4)
C111 H11C 1.0800
C111 H11D 1.0800
C112 H11E 1.0800
C112 H11F 1.0800
C112 H11G 1.0800
C113 C119 1.38(2)
C113 C114 1.42(3)
C114 C116 1.38(2)
C114 C115 1.51(3)
C115 H11H 1.0800
C115 H11I 1.0800
C115 H11J 1.0800
C116 C117 1.29(3)
C116 H116 1.0600
C117 C118 1.39(3)
C118 C119 1.41(2)
C118 H118 1.0600
C119 C120 1.45(3)
C120 H12A 1.0800
C120 H12B 1.0800
C120 H12C 1.0800
C122 C146 1.51(2)
C122 H122 1.0800
C254 H25A 1.0800
C254 H25B 1.0800
C400 H40A 1.0800
C400 H40B 1.0800
I373 C370 2.103(18)
I423 C420 2.106(16)
O303 C302 1.198(19)
O307 C306 1.331(18)
O307 C308 1.398(18)
O311 C312 1.383(18)
O311 C310 1.419(18)
O314 C313 1.197(19)
O322 C321 1.184(19)
O324 C384 1.374(18)
O324 C323 1.396(18)
O327 C328 1.318(18)
O327 C326 1.422(19)
O332 C331 1.24(2)
O335 C334 1.17(2)
O339 C338 1.37(2)
O339 C340 1.390(19)
O343 C344 1.35(2)
O343 C342 1.41(2)
O346 C345 1.181(19)
O354 C353 1.238(19)
O356 C355 1.40(2)
O356 C357 1.430(19)
O360 C361 1.374(18)
O360 C359 1.389(18)
O365 C364 1.18(2)
N301 C364 1.41(2)
N301 C366 1.45(2)
N301 C302 1.45(2)
N305 C304 1.30(2)
N305 C306 1.34(2)
N329 C328 1.33(2)
N329 C330 1.33(2)
N333 C331 1.38(2)
N333 C416 1.39(2)
N333 C334 1.42(2)
N337 C338 1.32(2)
N337 C336 1.34(2)
N362 C363 1.291(19)
N362 C361 1.29(2)
C153 C416 1.39(2)
C153 C421 1.45(2)
C153 C422 1.54(3)
C302 C304 1.50(2)
C304 C363 1.36(2)
C306 C361 1.43(2)
C308 C374 1.37(2)
C308 C309 1.38(2)
C309 C310 1.37(2)
C309 H309 1.0600
C310 C376 1.40(2)
C312 C323 1.36(2)
C312 C313 1.47(2)
C313 C315 1.51(2)
C315 C316 1.38(2)
C315 C320 1.40(2)
C316 C317 1.37(2)
C316 H316 1.0600
C317 C318 1.40(3)
C317 H317 1.0600
C318 C319 1.31(3)
C318 H318 1.0600
C319 C320 1.41(2)
C319 H319 1.0600
C320 C321 1.45(2)
C321 C323 1.46(2)
C325 C326 1.36(2)
C325 C384 1.42(2)
C325 H325 1.0600
C326 C387 1.36(2)
C328 C338 1.42(2)
C330 C336 1.32(2)
C330 C331 1.52(2)
C334 C336 1.53(2)
C340 C395 1.34(2)
C340 C341 1.40(2)
C341 C342 1.40(2)
C341 H341 1.0600
C342 C397 1.39(2)
C344 C355 1.33(2)
C344 C345 1.53(2)
C345 C347 1.48(2)
C347 C352 1.32(2)
C347 C348 1.38(3)
C348 C349 1.42(3)
C348 H348 1.0600
C349 C350 1.35(3)
C349 H349 1.0600
C350 C351 1.40(2)
C350 H350 1.0600
C351 C352 1.31(2)
C351 H351 1.0600
C352 C353 1.55(2)
C353 C355 1.48(2)
C357 C358 1.36(2)
C357 C405 1.37(2)
C358 C359 1.36(2)
C358 H358 1.0600
C359 C407 1.36(2)
C363 C364 1.52(2)
C366 C367 1.36(2)
C366 C415 1.44(3)
C367 C369 1.39(2)
C367 C368 1.41(3)
C368 H36A 1.0800
C368 H36B 1.0800
C368 H36C 1.0800
C369 C370 1.34(3)
C369 H369 1.0600
C370 C371 1.46(3)
C371 C415 1.42(3)
C371 H371 1.0600
C372 C415 1.55(4)
C372 H37A 1.0800
C372 H37B 1.0800
C372 H37C 1.0800
C374 C375 1.41(2)
C374 C408 1.53(2)
C375 C376 1.41(2)
C375 H375 1.0600
C376 C377 1.51(2)
C377 C378 1.55(2)
C377 C385 1.55(2)
C377 H377 1.0800
C378 C379 1.57(2)
C378 H37D 1.0800
C378 H37E 1.0800
C379 C380 1.57(3)
C379 H37F 1.0800
C379 H37G 1.0800
C380 C381 1.61(3)
C380 H38A 1.0800
C380 H38B 1.0800
C381 C382 1.50(3)
C381 H38C 1.0800
C381 H38D 1.0800
C382 C383 1.60(3)
C382 H38E 1.0800
C382 H38F 1.0800
C383 H38G 1.0800
C383 H38H 1.0800
C383 H38I 1.0800
C384 C385 1.40(2)
C385 C386 1.40(2)
C386 C387 1.31(2)
C386 H386 1.0600
C387 C388 1.62(2)
C388 C395 1.51(2)
C388 C389 1.51(3)
C388 H388 1.0800
C389 C390 1.53(3)
C389 H38J 1.0800
C389 H38K 1.0800
C390 C391 1.68(4)
C390 H39A 1.0800
C390 H39B 1.0800
C391 C392 1.47(3)
C391 H39C 1.0800
C391 H39D 1.0800
C392 C393 1.42(3)
C392 H39E 1.0800
C392 H39F 1.0800
C393 C394 1.62(3)
C393 H39G 1.0800
C393 H39H 1.0800
C394 H39I 1.0800
C394 H39J 1.0800
C394 H39K 1.0800
C395 C396 1.41(2)
C396 C397 1.36(2)
C396 H396 1.0600
C397 C398 1.58(2)
C398 C405 1.51(2)
C398 C399 1.51(2)
C398 H398 1.0800
C399 C1 1.54(2)
C399 H39L 1.0800
C399 H39M 1.0800
C1 C401 1.48(2)
C1 H1A 1.0800
C1 H1B 1.0800
C401 C402 1.53(3)
C401 H40C 1.0800
C401 H40D 1.0800
C402 C403 1.52(3)
C402 H40E 1.0800
C402 H40F 1.0800
C403 C404 1.57(3)
C403 H40G 1.0800
C403 H40H 1.0800
C404 H40I 1.0800
C404 H40J 1.0800
C404 H40K 1.0800
C405 C406 1.35(2)
C406 C407 1.42(2)
C406 H406 1.0600
C407 C408 1.52(2)
C408 C409 1.54(2)
C408 H408 1.0800
C409 C410 1.55(2)
C409 H40L 1.0800
C409 H40M 1.0800
C410 C411 1.54(3)
C410 H41A 1.0800
C410 H41B 1.0800
C411 C412 1.56(3)
C411 H41C 1.0800
C411 H41D 1.0800
C412 C413 1.49(3)
C412 H41E 1.0800
C412 H41F 1.0800
C413 C414 1.55(3)
C413 H41G 1.0800
C413 H41H 1.0800
C414 H41I 1.0800
C414 H41J 1.0800
C414 H41K 1.0800
C416 C417 1.42(3)
C417 C419 1.40(2)
C417 C418 1.55(3)
C418 H41L 1.0800
C418 H41M 1.0800
C418 H41N 1.0800
C419 C420 1.37(2)
C419 H419 1.0600
C420 C421 1.32(2)
C421 H421 1.0600
C422 H42A 1.0800
C422 H42B 1.0800
C422 H42C 1.0800
Cl1 C201 1.76(2)
Cl2 C201 1.77(2)
Cl3 C201 1.71(2)
C201 H201 1.0800
Cl1B C273 1.762(19)
Cl1C C273 1.74(2)
Cl23 C273 1.82(2)
C273 H273 1.0800
Cl4 C202 1.83(3)
Cl5 C202 1.72(3)
Cl6 C202 1.69(3)
C202 H202 1.0800
Cl7 C203 1.77(3)
Cl8 C203 1.76(2)
Cl9 C203 1.77(3)
C203 H203 1.0800
Cl10 C204 1.73(2)
Cl11 C204 1.79(2)
Cl12 C204 1.76(2)
C204 H204 1.0800
Cl13 C230 1.76(2)
Cl14 C230 1.797(19)
Cl15 C230 1.71(2)
C230 H230 1.0800
Cl16 C206 1.37(6)
Cl17 C206 1.82(6)
Cl18 C206 1.87(6)
C206 H206 1.0800
Cl19 C207 1.70(2)
Cl20 C207 1.81(2)
Cl21 C207 1.762(19)
C207 H207 1.0800
Cl22 C208 1.76(2)
Cl1A C208 1.78(2)
Cl24 C208 1.75(2)
C208 H208 1.0800
Cl25 C209 1.71(3)
Cl26 C209 1.82(2)
Cl27 C209 1.76(3)
C209 H209 1.0800
Cl28 C210 1.70(3)
Cl29 C210 1.80(3)
Cl30 C210 1.70(3)
C210 H210 1.0800
Cl31 C211 1.782(18)
Cl32 C211 1.734(18)
Cl33 C211 1.743(18)
C211 H211 1.0800
Cl34 C212 1.73(4)
Cl35 C212 1.77(4)
Cl36 C212 1.85(4)
C212 H212 1.0800
Cl37 C213 1.70(2)
Cl38 C213 1.79(3)
Cl39 C213 1.67(3)
C213 H213 1.0800
Cl40 C214 1.74(2)
Cl41 C214 1.69(2)
Cl42 C214 1.82(2)
C214 H214 1.0800
Cl43 C215 1.81(2)
Cl44 C215 1.79(2)
Cl45 C215 1.70(2)
C215 H215 1.0800
Cl46 C216 1.731(18)
Cl47 C216 1.783(18)
Cl48 C216 1.726(19)
C216 H216 1.0800
Cl49 C217 1.76(2)
Cl50 C217 1.77(2)
Cl51 C217 1.75(2)
C217 H217 1.0800
Cl52 C218 1.735(19)
Cl53 C218 1.778(19)
Cl54 C218 1.792(19)
C218 H218 1.0800
Cl55 C219 1.79(2)
Cl56 C219 1.82(2)
Cl57 C219 1.66(2)
C219 H219 1.0800
Cl58 C220 1.86(2)
Cl59 C220 1.83(2)
Cl60 C220 1.80(2)
C220 H220 1.0800
Cl61 C221 1.87(3)
Cl62 C221 1.74(2)
Cl63 C221 1.63(2)
C221 H221 1.0800
Cl64 C222 1.72(2)
Cl65 C222 1.80(2)
Cl66 C222 1.75(2)
C222 H222 1.0800
Cl67 C223 1.96(5)
Cl68 C223 1.61(6)
Cl69 C223 1.62(5)
C223 H223 1.0800
Cl70 C224 1.65(3)
Cl71 C224 1.72(3)
Cl72 C224 1.73(3)
C224 H224 1.0800
Cl73 C225 1.688(14)
Cl1H C225 1.774(15)
Cl74 C225 1.869(14)
Cl1I C225 1.663(15)
Cl75 C225 1.704(14)
Cl1G C225 1.894(16)
C225 H225 1.0800
C225 H22A 1.0800
Cl76 C226 1.773(16)
Cl1L C226 1.718(16)
Cl77 C226 1.813(17)
Cl1J C226 1.704(17)
Cl78 C226 1.742(17)
Cl1K C226 1.732(19)
C226 H226 1.0800
Cl79 C227 1.64(2)
Cl1D C227 1.76(2)
Cl80 C227 1.76(2)
Cl1E C227 1.74(2)
Cl81 C227 1.72(2)
Cl1F C227 1.67(2)
C227 H1E 1.0800
Cl82 C228 1.74(2)
Cl83 C228 1.79(2)
Cl84 C228 1.80(2)
C228 H228 1.0800
Cl85 C229 1.79(2)
Cl86 C229 1.77(2)
Cl87 C229 1.73(2)
C229 H229 1.0800
Cl88 C277 1.824(18)
Cl89 C277 1.759(17)
Cl90 C277 1.75(2)
C277 H277 1.0800

loop_
_geom_torsion_atom_site_label_1
_geom_torsion_atom_site_label_2
_geom_torsion_atom_site_label_3
_geom_torsion_atom_site_label_4
_geom_torsion
C65 N1 C2 O3 177.5(18)
C67 N1 C2 O3 -7(3)
C65 N1 C2 C4 -2.8(19)
C67 N1 C2 C4 172.8(16)
C6 N5 C4 C64 -1(3)
C6 N5 C4 C2 174.2(18)
O3 C2 C4 N5 5(3)
N1 C2 C4 N5 -174.4(18)
O3 C2 C4 C64 -179(2)
N1 C2 C4 C64 1(2)
C4 N5 C6 O7 -174.7(17)
C4 N5 C6 C62 5(3)
C8 O7 C6 N5 171.5(18)
C8 O7 C6 C62 -9(3)
C6 O7 C8 C9 131(2)
C6 O7 C8 C76 -54(3)
C76 C8 C9 C10 7(3)
O7 C8 C9 C10 -179.0(17)
C12 O11 C10 C78 85(2)
C12 O11 C10 C9 -105.7(18)
C8 C9 C10 O11 -176.4(17)
C8 C9 C10 C78 -7(3)
C10 O11 C12 C23 -13(3)
C10 O11 C12 C13 175.0(14)
C23 C12 C13 O14 -168.0(18)
O11 C12 C13 O14 5(2)
C23 C12 C13 C15 10(3)
O11 C12 C13 C15 -176.7(15)
O14 C13 C15 C20 169.2(18)
C12 C13 C15 C20 -9(3)
O14 C13 C15 C16 -14(3)
C12 C13 C15 C16 168.0(17)
C20 C15 C16 C17 -5(3)
C13 C15 C16 C17 178(2)
C15 C16 C17 C18 2(3)
C16 C17 C18 C19 0(3)
C17 C18 C19 C20 2(3)
C16 C15 C20 C19 6(3)
C13 C15 C20 C19 -176.3(18)
C16 C15 C20 C21 -178.5(16)
C13 C15 C20 C21 -1(3)
C18 C19 C20 C15 -5(3)
C18 C19 C20 C21 179.7(18)
C15 C20 C21 O22 -178.8(19)
C19 C20 C21 O22 -3(3)
C15 C20 C21 C23 10(3)
C19 C20 C21 C23 -174.7(17)
O11 C12 C23 O24 12(3)
C13 C12 C23 O24 -176.8(15)
O11 C12 C23 C21 -172.6(16)
C13 C12 C23 C21 -1(3)
C25 O24 C23 C12 -114.1(18)
C25 O24 C23 C21 70(2)
O22 C21 C23 C12 179.7(17)
C20 C21 C23 C12 -9(2)
O22 C21 C23 O24 -5(3)
C20 C21 C23 O24 166.9(14)
C23 O24 C25 C146 70(2)
C23 O24 C25 C26 -113.8(16)
C146 C25 C26 C27 -2(2)
O24 C25 C26 C27 -178.2(14)
C25 C26 C27 O28 174.9(13)
C25 C26 C27 C86 -1(2)
C29 O28 C27 C26 108.9(17)
C29 O28 C27 C86 -75.4(17)
C31 N30 C29 C39 6(3)
C31 N30 C29 O28 -175.3(15)
C27 O28 C29 N30 -56(2)
C27 O28 C29 C39 122.7(17)
C29 N30 C31 C37 0(3)
C29 N30 C31 C32 -177.9(19)
C35 N34 C32 O33 -178(2)
C113 N34 C32 O33 10(3)
C35 N34 C32 C31 1(2)
C113 N34 C32 C31 -170.3(17)
N30 C31 C32 O33 -3(4)
C37 C31 C32 O33 180(2)
N30 C31 C32 N34 178(2)
C37 C31 C32 N34 0(2)
C32 N34 C35 O36 175.0(18)
C113 N34 C35 O36 -13(3)
C32 N34 C35 C37 -2(2)
C113 N34 C35 C37 169.8(16)
C39 N38 C37 C31 0(3)
C39 N38 C37 C35 175.5(16)
N30 C31 C37 N38 -2(3)
C32 C31 C37 N38 175.7(18)
N30 C31 C37 C35 -178.9(17)
C32 C31 C37 C35 -1(2)
O36 C35 C37 N38 8(3)
N34 C35 C37 N38 -174.8(18)
O36 C35 C37 C31 -175.3(18)
N34 C35 C37 C31 1.7(19)
C41 O40 C39 N38 177.2(14)
C41 O40 C39 C29 -5(3)
C37 N38 C39 O40 -176.3(15)
C37 N38 C39 C29 6(2)
N30 C29 C39 O40 173.3(16)
O28 C29 C39 O40 -5(3)
N30 C29 C39 N38 -9(3)
O28 C29 C39 N38 172.4(14)
C39 O40 C41 C42 128.0(17)
C39 O40 C41 C94 -58(2)
C94 C41 C42 C43 7(3)
O40 C41 C42 C43 -179.0(15)
C41 C42 C43 O44 179.6(15)
C41 C42 C43 C96 -2(3)
C45 O44 C43 C42 -109.8(17)
C45 O44 C43 C96 72(2)
C43 O44 C45 C56 -1(2)
C43 O44 C45 C46 177.2(14)
C56 C45 C46 O47 -174.0(17)
O44 C45 C46 O47 8(2)
C56 C45 C46 C48 5(2)
O44 C45 C46 C48 -173.1(14)
O47 C46 C48 C53 171.0(17)
C45 C46 C48 C53 -8(2)
O47 C46 C48 C49 -7(3)
C45 C46 C48 C49 174.0(15)
C53 C48 C49 C50 -2(2)
C46 C48 C49 C50 176.6(17)
C48 C49 C50 C51 3(3)
C49 C50 C51 C52 -5(3)
C50 C51 C52 C53 5(3)
C51 C52 C53 C48 -4(3)
C51 C52 C53 C54 177.3(17)
C49 C48 C53 C52 2(2)
C46 C48 C53 C52 -176.5(16)
C49 C48 C53 C54 -178.9(15)
C46 C48 C53 C54 3(2)
C52 C53 C54 O55 4(3)
C48 C53 C54 O55 -174.7(16)
C52 C53 C54 C56 -175.6(15)
C48 C53 C54 C56 5(2)
O44 C45 C56 O57 0(3)
C46 C45 C56 O57 -177.5(15)
O44 C45 C56 C54 -179.5(14)
C46 C45 C56 C54 3(2)
C58 O57 C56 C45 -110.6(18)
C58 O57 C56 C54 68.9(18)
O55 C54 C56 C45 171.9(16)
C53 C54 C56 C45 -8(2)
O55 C54 C56 O57 -8(2)
C53 C54 C56 O57 172.4(13)
C56 O57 C58 C103 70.0(19)
C56 O57 C58 C59 -113.1(16)
C103 C58 C59 C60 0(2)
O57 C58 C59 C60 -176.6(13)
C58 C59 C60 C105 -1(2)
C58 C59 C60 O61 174.8(13)
C62 O61 C60 C59 106.6(17)
C62 O61 C60 C105 -77.1(18)
C64 N63 C62 O61 -178.7(15)
C64 N63 C62 C6 3(3)
C60 O61 C62 N63 -52(2)
C60 O61 C62 C6 126.1(17)
N5 C6 C62 N63 -7(3)
O7 C6 C62 N63 172.9(18)
N5 C6 C62 O61 174.7(16)
O7 C6 C62 O61 -5(3)
C62 N63 C64 C4 2(3)
C62 N63 C64 C65 -177.8(18)
N5 C4 C64 N63 -3(3)
C2 C4 C64 N63 -178.8(16)
N5 C4 C64 C65 176.4(18)
C2 C4 C64 C65 1(2)
C67 N1 C65 O66 8(3)
C2 N1 C65 O66 -175.9(18)
C67 N1 C65 C64 -172.4(16)
C2 N1 C65 C64 3(2)
N63 C64 C65 O66 -4(3)
C4 C64 C65 O66 176.7(18)
N63 C64 C65 N1 177.0(18)
C4 C64 C65 N1 -3(2)
C65 N1 C67 C73 73(2)
C2 N1 C67 C73 -102(2)
C65 N1 C67 C68 -109(2)
C2 N1 C67 C68 76(2)
N1 C67 C68 C70 176.3(16)
C73 C67 C68 C70 -6(3)
N1 C67 C68 C69 -2(3)
C73 C67 C68 C69 175.0(16)
C67 C68 C70 C71 4(3)
C69 C68 C70 C71 -177.1(17)
C68 C70 C71 C72 -1(3)
C68 C70 C71 I75 -176.6(13)
C70 C71 C72 C73 0(3)
I75 C71 C72 C73 175.7(12)
N1 C67 C73 C72 -177.3(16)
C68 C67 C73 C72 5(3)
N1 C67 C73 C74 -1(3)
C68 C67 C73 C74 -178.2(15)
C71 C72 C73 C67 -2(2)
C71 C72 C73 C74 -178.9(15)
C9 C8 C76 C77 -5(3)
O7 C8 C76 C77 -178.3(17)
C9 C8 C76 C106 178.3(19)
O7 C8 C76 C106 5(3)
C8 C76 C77 C78 3(3)
C106 C76 C77 C78 179.9(17)
C76 C77 C78 C10 -3(3)
C76 C77 C78 C122 -165.1(17)
O11 C10 C78 C77 174.1(15)
C9 C10 C78 C77 5(3)
O11 C10 C78 C122 -23(2)
C9 C10 C78 C122 167.9(16)
C122 C79 C80 C81 -156.9(14)
C79 C80 C81 C82 -177.7(14)
C80 C81 C82 C83 70(2)
C81 C82 C83 C84 178.3(18)
C26 C27 C86 C85 0(2)
O28 C27 C86 C85 -176.1(12)
C26 C27 C86 C87 177.9(15)
O28 C27 C86 C87 2(2)
C146 C85 C86 C27 4(2)
C146 C85 C86 C87 -174.6(14)
C27 C86 C87 C88 178.0(14)
C85 C86 C87 C88 -4(2)
C27 C86 C87 C94 -55.8(19)
C85 C86 C87 C94 122.4(15)
C86 C87 C88 C89 -172.3(15)
C94 C87 C88 C89 63.1(19)
C87 C88 C89 C90 176.3(16)
C88 C89 C90 C91 74(3)
C89 C90 C91 C92 -177(2)
C90 C91 C92 C93 -173(2)
C42 C41 C94 C95 -5(2)
O40 C41 C94 C95 -179.0(14)
C42 C41 C94 C87 179.5(16)
O40 C41 C94 C87 6(3)
C86 C87 C94 C95 -67(2)
C88 C87 C94 C95 64.5(19)
C86 C87 C94 C41 108.3(18)
C88 C87 C94 C41 -120.5(18)
C41 C94 C95 C96 -1(3)
C87 C94 C95 C96 174.8(16)
C94 C95 C96 C43 5(3)
C94 C95 C96 C102 -168.5(16)
C42 C43 C96 C95 -3(3)
O44 C43 C96 C95 174.9(14)
C42 C43 C96 C102 170.1(16)
O44 C43 C96 C102 -12(2)
C254 C97 C98 C99 178(2)
C97 C98 C99 C400 81(4)
C97 C98 C99 C100 141(3)
C400 C99 C100 C101 -55(3)
C98 C99 C100 C101 -145(3)
C99 C100 C101 C400 46(3)
C95 C96 C102 C103 68(2)
C43 C96 C102 C103 -104.4(18)
C95 C96 C102 C254 -58(2)
C43 C96 C102 C254 129.9(17)
O57 C58 C103 C104 178.2(13)
C59 C58 C103 C104 1(2)
O57 C58 C103 C102 4(2)
C59 C58 C103 C102 -172.6(14)
C96 C102 C103 C58 49.2(19)
C254 C102 C103 C58 173.4(14)
C96 C102 C103 C104 -124.7(15)
C254 C102 C103 C104 0(2)
C58 C103 C104 C105 -3(2)
C102 C103 C104 C105 171.4(15)
C103 C104 C105 C60 2(2)
C103 C104 C105 C106 -177.1(15)
C59 C60 C105 C104 0(3)
O61 C60 C105 C104 -176.0(14)
C59 C60 C105 C106 179.0(15)
O61 C60 C105 C106 3(2)
C8 C76 C106 C107 -121(2)
C77 C76 C106 C107 62(2)
C8 C76 C106 C105 111(2)
C77 C76 C106 C105 -66(2)
C104 C105 C106 C107 -7(2)
C60 C105 C106 C107 174.0(16)
C104 C105 C106 C76 121.2(18)
C60 C105 C106 C76 -58(2)
C76 C106 C107 C108 55(2)
C105 C106 C107 C108 179.1(15)
C106 C107 C108 C109 176.0(16)
C107 C108 C109 C110 172.3(17)
C108 C109 C110 C111 -173.2(19)
C109 C110 C111 C112 66(3)
C32 N34 C113 C119 65(3)
C35 N34 C113 C119 -106(2)
C32 N34 C113 C114 -114(2)
C35 N34 C113 C114 74(2)
C119 C113 C114 C116 -4(3)
N34 C113 C114 C116 175.5(18)
C119 C113 C114 C115 174(2)
N34 C113 C114 C115 -6(3)
C113 C114 C116 C117 -3(3)
C115 C114 C116 C117 179(2)
C114 C116 C117 C118 9(4)
C114 C116 C117 I121 -175.8(16)
C116 C117 C118 C119 -7(4)
I121 C117 C118 C119 176.9(15)
C114 C113 C119 C118 5(3)
N34 C113 C119 C118 -174.5(17)
C114 C113 C119 C120 -173(2)
N34 C113 C119 C120 8(3)
C117 C118 C119 C113 0(3)
C117 C118 C119 C120 178(2)
C77 C78 C122 C146 61(2)
C10 C78 C122 C146 -100.4(17)
C77 C78 C122 C79 -64(2)
C10 C78 C122 C79 134.2(16)
C80 C79 C122 C146 176.2(13)
C80 C79 C122 C78 -63.0(17)
O24 C25 C146 C85 -178.8(13)
C26 C25 C146 C85 5(2)
O24 C25 C146 C122 2(2)
C26 C25 C146 C122 -174.1(14)
C86 C85 C146 C25 -6(2)
C86 C85 C146 C122 173.2(13)
C78 C122 C146 C25 53.9(19)
C79 C122 C146 C25 174.7(14)
C78 C122 C146 C85 -125.4(14)
C79 C122 C146 C85 -5(2)
C98 C97 C254 C102 -172.2(16)
C96 C102 C254 C97 -58.9(18)
C103 C102 C254 C97 179.3(13)
C100 C99 C400 C101 59(3)
C98 C99 C400 C101 170(3)
C100 C101 C400 C99 -60(3)
C364 N301 C302 O303 -178.6(17)
C366 N301 C302 O303 10(3)
C364 N301 C302 C304 0.5(19)
C366 N301 C302 C304 -170.8(16)
C306 N305 C304 C363 -4(3)
C306 N305 C304 C302 -175.5(16)
O303 C302 C304 N305 -9(3)
N301 C302 C304 N305 172.3(17)
O303 C302 C304 C363 178.9(19)
N301 C302 C304 C363 0(2)
C308 O307 C306 N305 -173.0(14)
C308 O307 C306 C361 9(3)
C304 N305 C306 O307 177.9(15)
C304 N305 C306 C361 -4(2)
C306 O307 C308 C374 55(2)
C306 O307 C308 C309 -129.0(16)
C374 C308 C309 C310 -5(2)
O307 C308 C309 C310 179.0(14)
C308 C309 C310 C376 1(3)
C308 C309 C310 O311 179.8(14)
C312 O311 C310 C309 107.0(17)
C312 O311 C310 C376 -73.9(19)
C310 O311 C312 C323 5(2)
C310 O311 C312 C313 -167.9(13)
C323 C312 C313 O314 178.6(16)
O311 C312 C313 O314 -8(2)
C323 C312 C313 C315 3(2)
O311 C312 C313 C315 176.5(14)
O314 C313 C315 C316 4(3)
C312 C313 C315 C316 179.8(15)
O314 C313 C315 C320 -170.8(16)
C312 C313 C315 C320 5(2)
C320 C315 C316 C317 -5(3)
C313 C315 C316 C317 -179.6(16)
C315 C316 C317 C318 4(3)
C316 C317 C318 C319 -2(3)
C317 C318 C319 C320 1(3)
C316 C315 C320 C319 3(3)
C313 C315 C320 C319 178.0(16)
C316 C315 C320 C321 179.5(16)
C313 C315 C320 C321 -5(2)
C318 C319 C320 C315 -1(3)
C318 C319 C320 C321 -177.5(17)
C315 C320 C321 O322 178.5(17)
C319 C320 C321 O322 -5(3)
C315 C320 C321 C323 -1(2)
C319 C320 C321 C323 175.2(16)
O311 C312 C323 O324 -3(3)
C313 C312 C323 O324 169.1(14)
O311 C312 C323 C321 177.8(15)
C313 C312 C323 C321 -10(2)
C384 O324 C323 C312 112.0(17)
C384 O324 C323 C321 -68.8(19)
O322 C321 C323 C312 -170.4(16)
C320 C321 C323 C312 9(2)
O322 C321 C323 O324 10(2)
C320 C321 C323 O324 -170.1(13)
C384 C325 C326 C387 0(2)
C384 C325 C326 O327 -177.9(12)
C328 O327 C326 C325 -106.4(16)
C328 O327 C326 C387 75.7(18)
C326 O327 C328 N329 56(2)
C326 O327 C328 C338 -123.6(17)
C330 N329 C328 O327 176.7(15)
C330 N329 C328 C338 -4(2)
C328 N329 C330 C336 -6(3)
C328 N329 C330 C331 178.6(17)
C416 N333 C331 O332 -7(3)
C334 N333 C331 O332 174.2(18)
C416 N333 C331 C330 174.8(17)
C334 N333 C331 C330 -4(2)
C336 C330 C331 O332 -175.2(19)
N329 C330 C331 O332 1(3)
C336 C330 C331 N333 3(2)
N329 C330 C331 N333 178.9(17)
C331 N333 C334 O335 -178.2(19)
C416 N333 C334 O335 3(3)
C331 N333 C334 C336 4(2)
C416 N333 C334 C336 -175.3(16)
N329 C330 C336 N337 9(3)
C331 C330 C336 N337 -175.4(18)
N329 C330 C336 C334 -176.7(17)
C331 C330 C336 C334 -1(2)
C338 N337 C336 C330 0(3)
C338 N337 C336 C334 -173.4(18)
O335 C334 C336 C330 -180(2)
N333 C334 C336 C330 -2(2)
O335 C334 C336 N337 -5(3)
N333 C334 C336 N337 172.8(18)
C336 N337 C338 O339 174.0(16)
C336 N337 C338 C328 -10(3)
C340 O339 C338 N337 177.9(17)
C340 O339 C338 C328 2(3)
O327 C328 C338 N337 -167.3(18)
N329 C328 C338 N337 13(3)
O327 C328 C338 O339 8(3)
N329 C328 C338 O339 -171.8(17)
C338 O339 C340 C395 61(3)
C338 O339 C340 C341 -122(2)
C395 C340 C341 C342 -2(3)
O339 C340 C341 C342 -179.6(16)
C340 C341 C342 C397 0(3)
C340 C341 C342 O343 177.6(16)
C344 O343 C342 C397 -76(2)
C344 O343 C342 C341 106.6(19)
C342 O343 C344 C355 7(3)
C342 O343 C344 C345 -179.2(13)
C355 C344 C345 O346 172.7(17)
O343 C344 C345 O346 -2(2)
C355 C344 C345 C347 -7(2)
O343 C344 C345 C347 178.3(14)
O346 C345 C347 C352 -173.0(18)
C344 C345 C347 C352 7(3)
O346 C345 C347 C348 4(3)
C344 C345 C347 C348 -176.4(16)
C352 C347 C348 C349 -4(3)
C345 C347 C348 C349 179.0(17)
C347 C348 C349 C350 3(3)
C348 C349 C350 C351 0(3)
C349 C350 C351 C352 -2(3)
C350 C351 C352 C347 1(3)
C350 C351 C352 C353 -179.4(16)
C348 C347 C352 C351 2(3)
C345 C347 C352 C351 179.2(18)
C348 C347 C352 C353 -177.3(17)
C345 C347 C352 C353 0(3)
C351 C352 C353 O354 -2(3)
C347 C352 C353 O354 178.0(18)
C351 C352 C353 C355 175.0(18)
C347 C352 C353 C355 -5(3)
O343 C344 C355 O356 -7(3)
C345 C344 C355 O356 179.1(14)
O343 C344 C355 C353 174.9(17)
C345 C344 C355 C353 1(3)
C357 O356 C355 C344 114.6(18)
C357 O356 C355 C353 -67(2)
O354 C353 C355 C344 -178.5(17)
C352 C353 C355 C344 5(3)
O354 C353 C355 O356 4(3)
C352 C353 C355 O356 -173.0(14)
C355 O356 C357 C358 112.4(16)
C355 O356 C357 C405 -69.1(19)
C405 C357 C358 C359 1(2)
O356 C357 C358 C359 179.8(13)
C357 C358 C359 C407 1(2)
C357 C358 C359 O360 -176.4(13)
C361 O360 C359 C407 74.8(18)
C361 O360 C359 C358 -108.2(16)
C363 N362 C361 O360 177.3(14)
C363 N362 C361 C306 -7(2)
C359 O360 C361 N362 55(2)
C359 O360 C361 C306 -121.3(16)
O307 C306 C361 N362 -172.0(16)
N305 C306 C361 N362 10(3)
O307 C306 C361 O360 4(3)
N305 C306 C361 O360 -174.5(15)
C361 N362 C363 C304 -1(2)
C361 N362 C363 C364 178.6(17)
N305 C304 C363 N362 7(3)
C302 C304 C363 N362 179.5(15)
N305 C304 C363 C364 -172.6(18)
C302 C304 C363 C364 0(2)
C366 N301 C364 O365 -6(3)
C302 N301 C364 O365 -177.5(18)
C366 N301 C364 C363 171.1(16)
C302 N301 C364 C363 -0.6(19)
N362 C363 C364 O365 -2(3)
C304 C363 C364 O365 177.3(19)
N362 C363 C364 N301 -179.2(16)
C304 C363 C364 N301 0.5(19)
C364 N301 C366 C367 -75(2)
C302 N301 C366 C367 96(2)
C364 N301 C366 C415 105(2)
C302 N301 C366 C415 -84(2)
C415 C366 C367 C369 -2(3)
N301 C366 C367 C369 177.5(15)
C415 C366 C367 C368 -179(2)
N301 C366 C367 C368 1(3)
C366 C367 C369 C370 0(3)
C368 C367 C369 C370 176.7(18)
C367 C369 C370 C371 3(3)
C367 C369 C370 I373 -178.7(13)
C369 C370 C371 C415 -3(3)
I373 C370 C371 C415 178.6(16)
C309 C308 C374 C375 4(2)
O307 C308 C374 C375 179.6(14)
C309 C308 C374 C408 179.8(15)
O307 C308 C374 C408 -4(3)
C308 C374 C375 C376 1(3)
C408 C374 C375 C376 -175.4(15)
C309 C310 C376 C375 4(2)
O311 C310 C376 C375 -175.4(14)
C309 C310 C376 C377 -170.4(15)
O311 C310 C376 C377 11(2)
C374 C375 C376 C310 -5(2)
C374 C375 C376 C377 169.7(15)
C310 C376 C377 C378 -130.6(17)
C375 C376 C377 C378 56(2)
C310 C376 C377 C385 106.2(18)
C375 C376 C377 C385 -67.7(19)
C376 C377 C378 C379 57.2(18)
C385 C377 C378 C379 178.8(13)
C377 C378 C379 C380 -176.6(14)
C378 C379 C380 C381 -178.0(14)
C379 C380 C381 C382 -176.2(16)
C380 C381 C382 C383 170.4(16)
C323 O324 C384 C385 -70.3(19)
C323 O324 C384 C325 113.4(15)
C326 C325 C384 O324 177.8(13)
C326 C325 C384 C385 1(2)
O324 C384 C385 C386 -176.9(13)
C325 C384 C385 C386 -1(2)
O324 C384 C385 C377 -6(2)
C325 C384 C385 C377 170.5(13)
C376 C377 C385 C384 -47.3(18)
C378 C377 C385 C384 -171.5(14)
C376 C377 C385 C386 123.4(16)
C378 C377 C385 C386 -1(2)
C384 C385 C386 C387 -1(2)
C377 C385 C386 C387 -172.1(15)
C385 C386 C387 C326 3(2)
C385 C386 C387 C388 177.7(14)
C325 C326 C387 C386 -2(2)
O327 C326 C387 C386 175.8(14)
C325 C326 C387 C388 -177.2(14)
O327 C326 C387 C388 1(2)
C386 C387 C388 C395 -121.3(17)
C326 C387 C388 C395 53.8(19)
C386 C387 C388 C389 6(2)
C326 C387 C388 C389 -178.4(14)
C395 C388 C389 C390 -160.4(18)
C387 C388 C389 C390 77(2)
C388 C389 C390 C391 -172.9(19)
C389 C390 C391 C392 -166(2)
C390 C391 C392 C393 75(3)
C391 C392 C393 C394 -178(2)
O339 C340 C395 C396 -179.0(16)
C341 C340 C395 C396 3(3)
O339 C340 C395 C388 -4(3)
C341 C340 C395 C388 178.2(17)
C389 C388 C395 C340 126(2)
C387 C388 C395 C340 -109.9(19)
C389 C388 C395 C396 -59(2)
C387 C388 C395 C396 65(2)
C340 C395 C396 C397 -4(3)
C388 C395 C396 C397 -178.6(17)
C395 C396 C397 C342 2(3)
C395 C396 C397 C398 169.0(16)
C341 C342 C397 C396 0(3)
O343 C342 C397 C396 -177.6(15)
C341 C342 C397 C398 -167.4(16)
O343 C342 C397 C398 15(2)
C396 C397 C398 C405 -60(2)
C342 C397 C398 C405 106.2(17)
C396 C397 C398 C399 66(2)
C342 C397 C398 C399 -127.7(17)
C405 C398 C399 C1 179.5(13)
C397 C398 C399 C1 59.2(17)
C398 C399 C1 C401 158.1(14)
C399 C1 C401 C402 -178.1(15)
C1 C401 C402 C403 -65(2)
C401 C402 C403 C404 175.7(17)
C358 C357 C405 C406 -3(2)
O356 C357 C405 C406 178.7(13)
C358 C357 C405 C398 176.2(14)
O356 C357 C405 C398 -2(2)
C399 C398 C405 C406 3(2)
C397 C398 C405 C406 125.0(15)
C399 C398 C405 C357 -176.0(14)
C397 C398 C405 C357 -54.0(18)
C357 C405 C406 C407 2(2)
C398 C405 C406 C407 -176.6(13)
C358 C359 C407 C406 -1(2)
O360 C359 C407 C406 176.1(12)
C358 C359 C407 C408 -177.5(13)
O360 C359 C407 C408 -1(2)
C405 C406 C407 C359 -1(2)
C405 C406 C407 C408 175.6(13)
C359 C407 C408 C374 53.2(17)
C406 C407 C408 C374 -123.1(15)
C359 C407 C408 C409 -178.0(13)
C406 C407 C408 C409 6(2)
C308 C374 C408 C407 -109.7(18)
C375 C374 C408 C407 66.6(18)
C308 C374 C408 C409 120.6(18)
C375 C374 C408 C409 -63.1(19)
C407 C408 C409 C410 177.1(13)
C374 C408 C409 C410 -57.3(17)
C408 C409 C410 C411 -175.4(13)
C409 C410 C411 C412 -71(2)
C410 C411 C412 C413 -178.7(18)
C411 C412 C413 C414 177.9(19)
C370 C371 C415 C366 0(3)
C370 C371 C415 C372 -172(2)
C367 C366 C415 C371 2(3)
N301 C366 C415 C371 -177.7(19)
C367 C366 C415 C372 174(2)
N301 C366 C415 C372 -6(3)
C421 C153 C416 N333 176.8(15)
C422 C153 C416 N333 -2(3)
C421 C153 C416 C417 -2(3)
C422 C153 C416 C417 179.0(16)
C331 N333 C416 C153 -74(2)
C334 N333 C416 C153 104(2)
C331 N333 C416 C417 105(2)
C334 N333 C416 C417 -76(2)
C153 C416 C417 C419 3(3)
N333 C416 C417 C419 -176.0(16)
C153 C416 C417 C418 178.1(17)
N333 C416 C417 C418 -1(3)
C416 C417 C419 C420 -3(3)
C418 C417 C419 C420 -177.4(16)
C417 C419 C420 C421 1(3)
C417 C419 C420 I423 177.5(12)
C419 C420 C421 C153 -1(3)
I423 C420 C421 C153 -176.8(12)
C416 C153 C421 C420 1(3)
C422 C153 C421 C420 179.8(16)
